data_7121008
loop_
_publ_author_name
'Chris L. Vonnegut'
'Airlia M. Shonkwiler'
'Lev N. Zakharov'
'Michael M. Haley'
'Darren W. Johnson'

_publ_section_title
;
 Harnessing solid-state packing for selective detection of chloride in a
 macrocyclic anionophore
;
_journal_name_full 'Chemical Communications'
_journal_page_first 9506
_journal_page_last 9509
_journal_paper_doi 10.1039/c6cc03795j
_journal_volume 52
_journal_year 2016
_chemical_formula_sum 'C38.25 H44.5 Cl3.5 N3 O2 S2'
_chemical_formula_weight 766.46
_space_group_IT_number 14
_symmetry_cell_setting monoclinic
_symmetry_space_group_name_Hall '-P 2yn'
_symmetry_space_group_name_H-M 'P 1 21/n 1'
_atom_sites_solution_hydrogens geom
_atom_sites_solution_primary direct
_atom_sites_solution_secondary difmap
_cell_angle_alpha 90.00
_cell_angle_beta 98.088(3)
_cell_angle_gamma 90.00
_cell_formula_units_Z 16
_cell_length_a 20.7737(8)
_cell_length_b 31.7155(12)
_cell_length_c 24.6016(10)
_cell_measurement_reflns_used 8735
_cell_measurement_temperature 173(2)
_cell_measurement_theta_max 63.12
_cell_measurement_theta_min 2.61
_cell_volume 16047.5(11)
_computing_cell_refinement 'Bruker SAINT'
_computing_data_collection 'Bruker APEX2'
_computing_data_reduction 'Bruker SAINT'
_computing_molecular_graphics 'Bruker SHELXTL'
_computing_publication_material 'Bruker SHELXTL'
_computing_structure_refinement 'SHELXL-2013 (Sheldrick 2013)'
_computing_structure_solution 'SHELXS-97 (Sheldrick 2008)'
_diffrn_ambient_temperature 173(2)
_diffrn_measured_fraction_theta_full 0.998
_diffrn_measured_fraction_theta_max 0.998
_diffrn_measurement_device_type 'Bruker APEX-II CCD'
_diffrn_measurement_method '\f and \w scans'
_diffrn_radiation_monochromator optics
_diffrn_radiation_source 'fine-focus Incoatec I\mS'
_diffrn_radiation_type CuK\a
_diffrn_radiation_wavelength 1.54178
_diffrn_reflns_av_R_equivalents 0.0880
_diffrn_reflns_av_sigmaI/netI 0.0692
_diffrn_reflns_limit_h_max 20
_diffrn_reflns_limit_h_min -20
_diffrn_reflns_limit_k_max 31
_diffrn_reflns_limit_k_min -31
_diffrn_reflns_limit_l_max 24
_diffrn_reflns_limit_l_min -24
_diffrn_reflns_number 101170
_diffrn_reflns_theta_full 50.00
_diffrn_reflns_theta_max 50.00
_diffrn_reflns_theta_min 2.29
_exptl_absorpt_coefficient_mu 3.627
_exptl_absorpt_correction_T_max 0.9310
_exptl_absorpt_correction_T_min 0.6500
_exptl_absorpt_correction_type multi-scan
_exptl_absorpt_process_details SADABS
_exptl_crystal_colour yellow
_exptl_crystal_density_diffrn 1.269
_exptl_crystal_density_method 'not measured'
_exptl_crystal_description plate
_exptl_crystal_F_000 6440
_exptl_crystal_size_max 0.13
_exptl_crystal_size_mid 0.12
_exptl_crystal_size_min 0.02
_refine_diff_density_max 1.143
_refine_diff_density_min -0.955
_refine_diff_density_rms 0.127
_refine_ls_extinction_method none
_refine_ls_goodness_of_fit_ref 1.007
_refine_ls_hydrogen_treatment constr
_refine_ls_matrix_type full
_refine_ls_number_parameters 1774
_refine_ls_number_reflns 16467
_refine_ls_number_restraints 8
_refine_ls_restrained_S_all 1.008
_refine_ls_R_factor_all 0.1299
_refine_ls_R_factor_gt 0.1091
_refine_ls_shift/su_max 0.001
_refine_ls_shift/su_mean 0.000
_refine_ls_structure_factor_coef Fsqd
_refine_ls_weighting_details 'calc w=1/[\s^2^(Fo^2^)+(0.3000P)^2^+0.0000P] where P=(Fo^2^+2Fc^2^)/3'
_refine_ls_weighting_scheme calc
_refine_ls_wR_factor_gt 0.3280
_refine_ls_wR_factor_ref 0.3530
_reflns_number_gt 11865
_reflns_number_total 16467
_reflns_threshold_expression >2sigma(I)
_cod_data_source_file Chem-Comm-2016-52-9506-2.cif
_cod_data_source_block cu_mh140_0m
_cod_depositor_comments
;
The following automatic conversions were performed:

'_symmetry_cell_setting' value 'Monoclinic' changed to 'monoclinic'
according to the built-in table from CIF Core dictionary named
'cif_core.dic' version 2.4.1 from 2010-06-29.

Automatic conversion script
Id: cif_fix_values 5376 2017-05-30 11:51:03Z andrius 
;
_cod_original_sg_symbol_H-M P2(1)/n
_cod_original_formula_sum 'C38.25 H44.50 Cl3.50 N3 O2 S2'
_cod_database_code 7121008

loop_
_symmetry_equiv_pos_as_xyz
'x, y, z'
'-x+1/2, y+1/2, -z+1/2'
'-x, -y, -z'
'x-1/2, -y-1/2, z-1/2'

loop_
_atom_site_label
_atom_site_type_symbol
_atom_site_fract_x
_atom_site_fract_y
_atom_site_fract_z
_atom_site_U_iso_or_equiv
_atom_site_adp_type
_atom_site_occupancy
_atom_site_symmetry_multiplicity
_atom_site_calc_flag
_atom_site_refinement_flags
_atom_site_disorder_assembly
_atom_site_disorder_group
S1A S 0.46271(14) 0.43407(10) 0.42851(13) 0.0981(9) Uani 1 1 d . . .
S2A S 0.43560(12) 0.41893(7) 0.34837(12) 0.0803(7) Uani 1 1 d . . .
Cl1A Cl 0.59099(11) 0.32025(6) 0.48569(9) 0.0682(6) Uani 1 1 d . . .
O1A O 0.6811(4) 0.4755(2) 0.4831(3) 0.094(2) Uani 1 1 d . . .
O2A O 0.3941(3) 0.24861(17) 0.3414(3) 0.0667(15) Uani 1 1 d . . .
N1A N 0.6213(3) 0.26132(18) 0.5760(2) 0.0436(14) Uani 1 1 d . . .
H1AA H 0.6116 0.2761 0.5456 0.052 Uiso 1 1 calc R . .
N2A N 0.6938(3) 0.40906(19) 0.5166(3) 0.0539(16) Uani 1 1 d . . .
H2AB H 0.6765 0.3837 0.5139 0.065 Uiso 1 1 calc R . .
N3A N 0.4856(3) 0.22331(18) 0.3915(3) 0.0510(16) Uani 1 1 d . . .
H3AA H 0.5255 0.2298 0.4059 0.061 Uiso 1 1 calc R . .
C1A C 0.5929(3) 0.2219(2) 0.5802(3) 0.0459(19) Uani 1 1 d . . .
C2A C 0.6073(4) 0.1993(2) 0.6277(3) 0.054(2) Uani 1 1 d . . .
H2AA H 0.5889 0.1721 0.6311 0.065 Uiso 1 1 calc R . .
C3A C 0.6489(4) 0.2165(3) 0.6705(4) 0.062(2) Uani 1 1 d . . .
H3AB H 0.6580 0.2015 0.7041 0.075 Uiso 1 1 calc R . .
C4A C 0.6773(4) 0.2551(3) 0.6652(3) 0.058(2) Uani 1 1 d . . .
H4AA H 0.7068 0.2665 0.6945 0.069 Uiso 1 1 calc R . .
C5A C 0.6625(4) 0.2768(2) 0.6168(3) 0.0476(19) Uani 1 1 d . . .
C6A C 0.6917(4) 0.3171(3) 0.6080(3) 0.0494(19) Uani 1 1 d . . .
C7A C 0.7206(4) 0.3489(3) 0.6033(3) 0.0482(19) Uani 1 1 d . . .
C8A C 0.7597(4) 0.3853(2) 0.6005(3) 0.051(2) Uani 1 1 d . . .
C9A C 0.7455(4) 0.4154(2) 0.5586(3) 0.051(2) Uani 1 1 d . . .
C10A C 0.7866(5) 0.4509(3) 0.5614(4) 0.069(2) Uani 1 1 d . . .
H10B H 0.7791 0.4718 0.5336 0.082 Uiso 1 1 calc R . .
C11A C 0.8359(4) 0.4560(3) 0.6022(4) 0.069(2) Uani 1 1 d . . .
H11B H 0.8608 0.4812 0.6033 0.082 Uiso 1 1 calc R . .
C12A C 0.8525(4) 0.4257(2) 0.6437(3) 0.055(2) Uani 1 1 d . . .
C13A C 0.8120(4) 0.3911(2) 0.6409(3) 0.054(2) Uani 1 1 d . . .
H13B H 0.8206 0.3701 0.6685 0.065 Uiso 1 1 calc R . .
C14A C 0.9062(4) 0.4330(3) 0.6910(4) 0.069(3) Uani 1 1 d . . .
C15A C 0.9335(5) 0.3913(4) 0.7144(6) 0.117(5) Uani 1 1 d . . .
H15D H 0.9511 0.3754 0.6857 0.175 Uiso 1 1 calc R . .
H15E H 0.8988 0.3750 0.7277 0.175 Uiso 1 1 calc R . .
H15F H 0.9682 0.3967 0.7450 0.175 Uiso 1 1 calc R . .
C16A C 0.8772(6) 0.4592(5) 0.7340(4) 0.115(5) Uani 1 1 d . . .
H16D H 0.8405 0.4439 0.7457 0.173 Uiso 1 1 calc R . .
H16E H 0.8621 0.4863 0.7179 0.173 Uiso 1 1 calc R . .
H16F H 0.9105 0.4640 0.7657 0.173 Uiso 1 1 calc R . .
C17A C 0.9629(4) 0.4576(3) 0.6720(4) 0.073(2) Uani 1 1 d . . .
H17D H 0.9804 0.4416 0.6434 0.109 Uiso 1 1 calc R . .
H17E H 0.9971 0.4619 0.7033 0.109 Uiso 1 1 calc R . .
H17F H 0.9472 0.4851 0.6573 0.109 Uiso 1 1 calc R . .
C18A C 0.6677(4) 0.4378(3) 0.4798(4) 0.068(2) Uani 1 1 d . . .
C19A C 0.6224(4) 0.4206(3) 0.4314(4) 0.064(2) Uani 1 1 d . . .
H19C H 0.5917 0.4005 0.4449 0.077 Uiso 1 1 calc R . .
H19D H 0.6481 0.4049 0.4071 0.077 Uiso 1 1 calc R . .
C20A C 0.5841(5) 0.4551(3) 0.3986(4) 0.078(3) Uani 1 1 d . . .
H20C H 0.6139 0.4788 0.3936 0.094 Uiso 1 1 calc R . .
H20D H 0.5670 0.4441 0.3618 0.094 Uiso 1 1 calc R . .
C21A C 0.5292(5) 0.4714(3) 0.4249(5) 0.097(4) Uani 1 1 d . . .
H21C H 0.5113 0.4966 0.4044 0.117 Uiso 1 1 calc R . .
H21D H 0.5462 0.4805 0.4627 0.117 Uiso 1 1 calc R . .
C22A C 0.5522(4) 0.2060(2) 0.5341(4) 0.050(2) Uani 1 1 d . . .
C23A C 0.5188(4) 0.1883(2) 0.4979(4) 0.0471(19) Uani 1 1 d . . .
C24A C 0.4801(3) 0.1656(2) 0.4543(3) 0.0486(19) Uani 1 1 d . . .
C25A C 0.4625(3) 0.1822(2) 0.4029(3) 0.0488(19) Uani 1 1 d . . .
C26A C 0.4251(4) 0.1573(2) 0.3630(3) 0.053(2) Uani 1 1 d . . .
H26B H 0.4119 0.1682 0.3272 0.063 Uiso 1 1 calc R . .
C27A C 0.4081(4) 0.1178(2) 0.3757(4) 0.054(2) Uani 1 1 d . . .
H27B H 0.3832 0.1014 0.3481 0.065 Uiso 1 1 calc R . .
C28A C 0.4251(3) 0.1000(2) 0.4273(3) 0.0451(19) Uani 1 1 d . . .
C29A C 0.4610(4) 0.1237(2) 0.4661(3) 0.0487(19) Uani 1 1 d . . .
H29B H 0.4737 0.1123 0.5017 0.058 Uiso 1 1 calc R . .
C30A C 0.4061(4) 0.0531(2) 0.4388(3) 0.054(2) Uani 1 1 d . . .
C31A C 0.3343(4) 0.0466(3) 0.4190(5) 0.077(3) Uani 1 1 d . . .
H31D H 0.3225 0.0174 0.4259 0.116 Uiso 1 1 calc R . .
H31E H 0.3254 0.0525 0.3796 0.116 Uiso 1 1 calc R . .
H31F H 0.3087 0.0657 0.4388 0.116 Uiso 1 1 calc R . .
C32A C 0.4471(4) 0.0247(2) 0.4056(4) 0.064(2) Uani 1 1 d . . .
H32D H 0.4366 -0.0050 0.4114 0.095 Uiso 1 1 calc R . .
H32E H 0.4935 0.0295 0.4181 0.095 Uiso 1 1 calc R . .
H32F H 0.4373 0.0315 0.3665 0.095 Uiso 1 1 calc R . .
C33A C 0.4212(5) 0.0422(3) 0.4988(4) 0.068(2) Uani 1 1 d . . .
H33D H 0.4088 0.0128 0.5043 0.102 Uiso 1 1 calc R . .
H33E H 0.3967 0.0608 0.5201 0.102 Uiso 1 1 calc R . .
H33F H 0.4678 0.0457 0.5110 0.102 Uiso 1 1 calc R . .
C34A C 0.4522(4) 0.2523(3) 0.3613(4) 0.056(2) Uani 1 1 d . . .
C35A C 0.4887(4) 0.2928(3) 0.3505(4) 0.060(2) Uani 1 1 d . . .
H35C H 0.5304 0.2937 0.3755 0.072 Uiso 1 1 calc R . .
H35D H 0.4988 0.2924 0.3124 0.072 Uiso 1 1 calc R . .
C36A C 0.4500(4) 0.3323(3) 0.3588(4) 0.063(2) Uani 1 1 d . . .
H36C H 0.4052 0.3290 0.3394 0.075 Uiso 1 1 calc R . .
H36D H 0.4474 0.3358 0.3984 0.075 Uiso 1 1 calc R . .
C37A C 0.4799(4) 0.3713(2) 0.3379(4) 0.066(2) Uani 1 1 d . . .
H37C H 0.4818 0.3679 0.2981 0.079 Uiso 1 1 calc R . .
H37D H 0.5250 0.3741 0.3567 0.079 Uiso 1 1 calc R . .
S1B S 0.61891(12) 0.10568(8) 0.20099(10) 0.0752(7) Uani 1 1 d . . .
S2B S 0.66632(12) 0.05902(7) 0.24756(11) 0.0725(7) Uani 1 1 d . . .
Cl1B Cl 0.64118(9) 0.21936(6) 0.40097(9) 0.0604(6) Uani 1 1 d . . .
O1B O 0.6499(3) 0.23832(19) 0.1933(3) 0.0791(17) Uani 1 1 d . . .
O2B O 0.6382(4) 0.05719(19) 0.4465(3) 0.089(2) Uani 1 1 d . . .
N1B N 0.7401(3) 0.27570(19) 0.4606(3) 0.0506(16) Uani 1 1 d . . .
H1BA H 0.7103 0.2595 0.4421 0.061 Uiso 1 1 calc R . .
N2B N 0.6369(3) 0.2628(2) 0.2768(3) 0.0669(19) Uani 1 1 d . . .
H2BA H 0.6376 0.2560 0.3115 0.080 Uiso 1 1 calc R . .
N3B N 0.6555(3) 0.12449(19) 0.4760(3) 0.0519(16) Uani 1 1 d . . .
H3BA H 0.6538 0.1510 0.4651 0.062 Uiso 1 1 calc R . .
C1B C 0.7714(4) 0.2619(2) 0.5076(4) 0.053(2) Uani 1 1 d . . .
C2B C 0.8184(4) 0.2869(3) 0.5389(4) 0.070(2) Uani 1 1 d . . .
H2BB H 0.8403 0.2772 0.5731 0.084 Uiso 1 1 calc R . .
C3B C 0.8320(4) 0.3263(3) 0.5188(4) 0.065(2) Uani 1 1 d . . .
H3BB H 0.8642 0.3436 0.5389 0.078 Uiso 1 1 calc R . .
C4B C 0.7992(4) 0.3403(3) 0.4698(4) 0.066(2) Uani 1 1 d . . .
H4BA H 0.8084 0.3674 0.4564 0.080 Uiso 1 1 calc R . .
C5B C 0.7525(4) 0.3150(2) 0.4395(4) 0.056(2) Uani 1 1 d . . .
C6B C 0.7173(4) 0.3245(2) 0.3892(4) 0.055(2) Uani 1 1 d . . .
C7B C 0.6863(4) 0.3306(2) 0.3459(4) 0.053(2) Uani 1 1 d . . .
C8B C 0.6475(4) 0.3395(3) 0.2940(4) 0.064(2) Uani 1 1 d . . .
C9B C 0.6205(4) 0.3053(3) 0.2601(4) 0.063(2) Uani 1 1 d . . .
C10B C 0.5804(4) 0.3139(3) 0.2111(4) 0.068(2) Uani 1 1 d . . .
H10C H 0.5610 0.2916 0.1888 0.081 Uiso 1 1 calc R . .
C11B C 0.5689(4) 0.3560(3) 0.1952(4) 0.064(2) Uani 1 1 d . . .
H11C H 0.5407 0.3619 0.1623 0.077 Uiso 1 1 calc R . .
C12B C 0.5977(4) 0.3896(3) 0.2262(4) 0.063(2) Uani 1 1 d . . .
C13B C 0.6336(4) 0.3804(2) 0.2742(4) 0.057(2) Uani 1 1 d . . .
H13C H 0.6511 0.4032 0.2965 0.068 Uiso 1 1 calc R . .
C14B C 0.5849(4) 0.4355(3) 0.2039(4) 0.068(2) Uani 1 1 d . . .
C15B C 0.5179(5) 0.4473(3) 0.2056(6) 0.105(4) Uani 1 1 d . . .
H15G H 0.4891 0.4274 0.1834 0.158 Uiso 1 1 calc R . .
H15H H 0.5103 0.4758 0.1908 0.158 Uiso 1 1 calc R . .
H15I H 0.5090 0.4466 0.2436 0.158 Uiso 1 1 calc R . .
C16B C 0.6293(7) 0.4667(3) 0.2395(5) 0.107(4) Uani 1 1 d . . .
H16G H 0.6190 0.4662 0.2771 0.161 Uiso 1 1 calc R . .
H16H H 0.6224 0.4952 0.2244 0.161 Uiso 1 1 calc R . .
H16I H 0.6748 0.4586 0.2395 0.161 Uiso 1 1 calc R . .
C17B C 0.6021(6) 0.4376(3) 0.1452(5) 0.101(4) Uani 1 1 d . . .
H17G H 0.5739 0.4184 0.1214 0.151 Uiso 1 1 calc R . .
H17H H 0.6476 0.4293 0.1454 0.151 Uiso 1 1 calc R . .
H17I H 0.5959 0.4665 0.1312 0.151 Uiso 1 1 calc R . .
C18B C 0.6510(4) 0.2335(3) 0.2419(5) 0.061(2) Uani 1 1 d . . .
C19B C 0.6724(5) 0.1902(3) 0.2694(4) 0.069(2) Uani 1 1 d . . .
H19E H 0.6961 0.1955 0.3066 0.083 Uiso 1 1 calc R . .
H19F H 0.6331 0.1736 0.2735 0.083 Uiso 1 1 calc R . .
C20B C 0.7157(4) 0.1644(3) 0.2369(4) 0.071(3) Uani 1 1 d . . .
H20E H 0.7491 0.1834 0.2254 0.085 Uiso 1 1 calc R . .
H20F H 0.7387 0.1430 0.2618 0.085 Uiso 1 1 calc R . .
C21B C 0.6833(5) 0.1425(3) 0.1879(4) 0.083(3) Uani 1 1 d . . .
H21E H 0.7164 0.1268 0.1710 0.100 Uiso 1 1 calc R . .
H21F H 0.6642 0.1639 0.1611 0.100 Uiso 1 1 calc R . .
C22B C 0.7542(4) 0.2214(3) 0.5248(3) 0.055(2) Uani 1 1 d . . .
C23B C 0.7389(4) 0.1868(3) 0.5377(3) 0.057(2) Uani 1 1 d . . .
C24B C 0.7247(4) 0.1467(2) 0.5605(3) 0.053(2) Uani 1 1 d . . .
C25B C 0.6821(4) 0.1169(2) 0.5306(3) 0.053(2) Uani 1 1 d . . .
C26B C 0.6689(5) 0.0809(3) 0.5577(4) 0.072(3) Uani 1 1 d . . .
H26C H 0.6405 0.0605 0.5391 0.087 Uiso 1 1 calc R . .
C27B C 0.6954(5) 0.0738(3) 0.6110(4) 0.076(3) Uani 1 1 d . . .
H27C H 0.6838 0.0488 0.6283 0.091 Uiso 1 1 calc R . .
C28B C 0.7396(4) 0.1021(3) 0.6416(3) 0.057(2) Uani 1 1 d . . .
C29B C 0.7514(4) 0.1382(3) 0.6149(4) 0.057(2) Uani 1 1 d . . .
H29C H 0.7792 0.1587 0.6342 0.069 Uiso 1 1 calc R . .
C30B C 0.7741(5) 0.0925(3) 0.6985(4) 0.071(3) Uani 1 1 d . . .
C31B C 0.8480(5) 0.0909(5) 0.6971(5) 0.108(4) Uani 1 1 d . . .
H31G H 0.8579 0.0682 0.6726 0.162 Uiso 1 1 calc R . .
H31H H 0.8706 0.0857 0.7342 0.162 Uiso 1 1 calc R . .
H31I H 0.8626 0.1179 0.6837 0.162 Uiso 1 1 calc R . .
C32B C 0.7593(7) 0.1272(4) 0.7368(4) 0.105(4) Uani 1 1 d . . .
H32G H 0.7124 0.1279 0.7384 0.158 Uiso 1 1 calc R . .
H32H H 0.7731 0.1544 0.7233 0.158 Uiso 1 1 calc R . .
H32I H 0.7827 0.1219 0.7736 0.158 Uiso 1 1 calc R . .
C33B C 0.7550(7) 0.0519(4) 0.7209(5) 0.116(4) Uani 1 1 d . . .
H33G H 0.7081 0.0519 0.7224 0.174 Uiso 1 1 calc R . .
H33H H 0.7785 0.0479 0.7580 0.174 Uiso 1 1 calc R . .
H33I H 0.7657 0.0288 0.6972 0.174 Uiso 1 1 calc R . .
C34B C 0.6319(4) 0.0949(3) 0.4376(4) 0.058(2) Uani 1 1 d . . .
C35B C 0.5998(4) 0.1110(3) 0.3847(4) 0.063(2) Uani 1 1 d . . .
H35E H 0.6209 0.1380 0.3771 0.076 Uiso 1 1 calc R . .
H35F H 0.5540 0.1175 0.3885 0.076 Uiso 1 1 calc R . .
C36B C 0.5999(4) 0.0826(3) 0.3351(4) 0.058(2) Uani 1 1 d . . .
H36E H 0.5704 0.0946 0.3038 0.070 Uiso 1 1 calc R . .
H36F H 0.5826 0.0546 0.3435 0.070 Uiso 1 1 calc R . .
C37B C 0.6669(4) 0.0768(3) 0.3181(4) 0.066(2) Uani 1 1 d . . .
H37E H 0.6914 0.0561 0.3431 0.079 Uiso 1 1 calc R . .
H37F H 0.6904 0.1040 0.3229 0.079 Uiso 1 1 calc R . .
S1C S 0.89818(12) 0.09534(8) 0.43254(10) 0.0727(7) Uani 1 1 d . . .
S2C S 0.84895(11) 0.05602(7) 0.37604(10) 0.0687(7) Uani 1 1 d . . .
Cl1C Cl 0.88533(9) 0.22051(6) 0.24372(9) 0.0605(6) Uani 1 1 d . . .
O1C O 0.8790(3) 0.22827(18) 0.4526(3) 0.0721(16) Uani 1 1 d . . .
O2C O 0.8824(3) 0.06055(18) 0.1841(3) 0.0761(17) Uani 1 1 d . . .
N1C N 0.7914(3) 0.2802(2) 0.1879(3) 0.0611(18) Uani 1 1 d . . .
H1CA H 0.8200 0.2625 0.2051 0.073 Uiso 1 1 calc R . .
N2C N 0.8896(3) 0.2577(2) 0.3710(3) 0.0639(18) Uani 1 1 d . . .
H2CB H 0.8859 0.2530 0.3354 0.077 Uiso 1 1 calc R . .
N3C N 0.8686(3) 0.12926(19) 0.1571(3) 0.0512(16) Uani 1 1 d . . .
H3CA H 0.8720 0.1554 0.1692 0.061 Uiso 1 1 calc R . .
C1C C 0.7596(4) 0.2691(2) 0.1401(4) 0.058(2) Uani 1 1 d . . .
C2C C 0.7139(5) 0.2961(3) 0.1103(4) 0.075(3) Uani 1 1 d . . .
H2CA H 0.6899 0.2883 0.0761 0.089 Uiso 1 1 calc R . .
C3C C 0.7061(5) 0.3358(3) 0.1346(6) 0.079(3) Uani 1 1 d . . .
H3CB H 0.6767 0.3556 0.1158 0.095 Uiso 1 1 calc R . .
C4C C 0.7392(5) 0.3462(3) 0.1837(5) 0.076(3) Uani 1 1 d . . .
H4CA H 0.7330 0.3731 0.1990 0.092 Uiso 1 1 calc R . .
C5C C 0.7820(4) 0.3180(3) 0.2119(5) 0.066(2) Uani 1 1 d . . .
C6C C 0.8182(5) 0.3248(3) 0.2655(5) 0.066(3) Uani 1 1 d . . .
C7C C 0.8507(5) 0.3291(3) 0.3088(5) 0.064(3) Uani 1 1 d . . .
C8C C 0.8899(4) 0.3334(3) 0.3607(4) 0.066(3) Uani 1 1 d . . .
C9C C 0.9115(4) 0.2985(3) 0.3901(4) 0.067(2) Uani 1 1 d . . .
C10C C 0.9503(5) 0.3041(3) 0.4389(4) 0.075(3) Uani 1 1 d . . .
H10D H 0.9634 0.2799 0.4604 0.090 Uiso 1 1 calc R . .
C11C C 0.9712(5) 0.3422(4) 0.4584(5) 0.085(3) Uani 1 1 d . . .
H11D H 1.0011 0.3436 0.4913 0.102 Uiso 1 1 calc R . .
C12C C 0.9509(5) 0.3782(4) 0.4327(5) 0.087(3) Uani 1 1 d . . .
C13C C 0.9093(6) 0.3748(3) 0.3808(5) 0.087(4) Uani 1 1 d . . .
H13D H 0.8951 0.3993 0.3603 0.105 Uiso 1 1 calc R . .
C14C C 0.9663(6) 0.4237(4) 0.4540(6) 0.107(4) Uani 1 1 d . . .
C15C C 0.9878(12) 0.4501(5) 0.4159(8) 0.222(13) Uani 1 1 d . . .
H15J H 0.9538 0.4532 0.3843 0.333 Uiso 1 1 calc R . .
H15K H 1.0269 0.4381 0.4037 0.333 Uiso 1 1 calc R . .
H15L H 0.9982 0.4778 0.4326 0.333 Uiso 1 1 calc R . .
C16C C 0.9142(6) 0.4396(3) 0.4811(5) 0.108(4) Uani 1 1 d . . .
H16J H 0.8757 0.4444 0.4540 0.162 Uiso 1 1 calc R . .
H16K H 0.9276 0.4663 0.4995 0.162 Uiso 1 1 calc R . .
H16L H 0.9040 0.4190 0.5084 0.162 Uiso 1 1 calc R . .
C17C C 1.0257(8) 0.4204(5) 0.5022(10) 0.189(10) Uani 1 1 d . . .
H17J H 1.0369 0.4486 0.5168 0.284 Uiso 1 1 calc R . .
H17K H 1.0633 0.4081 0.4880 0.284 Uiso 1 1 calc R . .
H17L H 1.0135 0.4024 0.5315 0.284 Uiso 1 1 calc R . .
C18C C 0.8742(4) 0.2257(3) 0.4032(5) 0.063(2) Uani 1 1 d . . .
C19C C 0.8509(4) 0.1855(3) 0.3729(4) 0.063(2) Uani 1 1 d . . .
H19G H 0.8280 0.1931 0.3362 0.076 Uiso 1 1 calc R . .
H19H H 0.8893 0.1684 0.3674 0.076 Uiso 1 1 calc R . .
C20C C 0.8058(4) 0.1588(2) 0.4024(4) 0.060(2) Uani 1 1 d . . .
H20G H 0.7742 0.1779 0.4163 0.072 Uiso 1 1 calc R . .
H20H H 0.7810 0.1400 0.3750 0.072 Uiso 1 1 calc R . .
C21C C 0.8365(5) 0.1322(3) 0.4494(4) 0.073(3) Uani 1 1 d . . .
H21G H 0.8018 0.1160 0.4638 0.088 Uiso 1 1 calc R . .
H21H H 0.8566 0.1511 0.4791 0.088 Uiso 1 1 calc R . .
C22C C 0.7733(4) 0.2283(3) 0.1196(4) 0.063(2) Uani 1 1 d . . .
C23C C 0.7857(4) 0.1937(3) 0.1020(4) 0.062(2) Uani 1 1 d . . .
C24C C 0.7980(4) 0.1551(2) 0.0758(3) 0.052(2) Uani 1 1 d . . .
C25C C 0.8412(4) 0.1239(2) 0.1032(3) 0.052(2) Uani 1 1 d . . .
C26C C 0.8523(4) 0.0878(3) 0.0733(4) 0.068(2) Uani 1 1 d . . .
H26D H 0.8807 0.0664 0.0896 0.082 Uiso 1 1 calc R . .
C27C C 0.8219(5) 0.0833(3) 0.0197(4) 0.073(3) Uani 1 1 d . . .
H27D H 0.8315 0.0590 -0.0002 0.087 Uiso 1 1 calc R . .
C28C C 0.7785(4) 0.1123(3) -0.0062(4) 0.070(3) Uani 1 1 d . A .
C29C C 0.7688(4) 0.1495(3) 0.0221(4) 0.060(2) Uani 1 1 d . . .
H29D H 0.7420 0.1711 0.0043 0.072 Uiso 1 1 calc R . .
C30C C 0.7422(5) 0.1054(4) -0.0639(5) 0.095(3) Uani 1 1 d . . .
C31C C 0.7689(12) 0.0638(10) -0.0926(11) 0.080(8) Uani 0.50 1 d P A 1
H31J H 0.7618 0.0388 -0.0709 0.120 Uiso 0.50 1 calc PR A 1
H31K H 0.8155 0.0670 -0.0943 0.120 Uiso 0.50 1 calc PR A 1
H31L H 0.7455 0.0607 -0.1298 0.120 Uiso 0.50 1 calc PR A 1
C32C C 0.6724(11) 0.1001(11) -0.0621(8) 0.104(9) Uani 0.50 1 d P A 1
H32J H 0.6558 0.1247 -0.0444 0.155 Uiso 0.50 1 calc PR A 1
H32K H 0.6653 0.0746 -0.0412 0.155 Uiso 0.50 1 calc PR A 1
H32L H 0.6495 0.0974 -0.0996 0.155 Uiso 0.50 1 calc PR A 1
C33C C 0.7584(13) 0.1411(7) -0.1033(8) 0.074(6) Uani 0.50 1 d P A 1
H33J H 0.7448 0.1683 -0.0899 0.111 Uiso 0.50 1 calc PR A 1
H33K H 0.7352 0.1359 -0.1402 0.111 Uiso 0.50 1 calc PR A 1
H33L H 0.8053 0.1416 -0.1047 0.111 Uiso 0.50 1 calc PR A 1
C31' C 0.696(3) 0.1408(11) -0.0837(15) 0.22(3) Uani 0.50 1 d P A 2
H31M H 0.6914 0.1598 -0.0530 0.325 Uiso 0.50 1 calc PR A 2
H31N H 0.6532 0.1289 -0.0978 0.325 Uiso 0.50 1 calc PR A 2
H31O H 0.7128 0.1565 -0.1129 0.325 Uiso 0.50 1 calc PR A 2
C32' C 0.792(2) 0.1140(19) -0.1004(16) 0.21(2) Uani 0.50 1 d P A 2
H32M H 0.8008 0.1444 -0.1010 0.310 Uiso 0.50 1 calc PR A 2
H32N H 0.7760 0.1043 -0.1377 0.310 Uiso 0.50 1 calc PR A 2
H32O H 0.8323 0.0990 -0.0867 0.310 Uiso 0.50 1 calc PR A 2
C33' C 0.727(4) 0.0652(15) -0.075(3) 0.32(5) Uani 0.50 1 d P A 2
H33M H 0.6872 0.0580 -0.0597 0.477 Uiso 0.50 1 calc PR A 2
H33N H 0.7625 0.0469 -0.0592 0.477 Uiso 0.50 1 calc PR A 2
H33O H 0.7190 0.0612 -0.1151 0.477 Uiso 0.50 1 calc PR A 2
C34C C 0.8910(4) 0.0989(3) 0.1935(3) 0.054(2) Uani 1 1 d . . .
C35C C 0.9269(4) 0.1132(2) 0.2469(3) 0.053(2) Uani 1 1 d . . .
H35G H 0.9098 0.1412 0.2555 0.064 Uiso 1 1 calc R . .
H35H H 0.9731 0.1169 0.2424 0.064 Uiso 1 1 calc R . .
C36C C 0.9236(4) 0.0845(2) 0.2954(3) 0.0528(19) Uani 1 1 d . . .
H36G H 0.9532 0.0953 0.3274 0.063 Uiso 1 1 calc R . .
H36H H 0.9390 0.0560 0.2868 0.063 Uiso 1 1 calc R . .
C37C C 0.8557(4) 0.0811(3) 0.3104(3) 0.057(2) Uani 1 1 d . . .
H37G H 0.8287 0.0650 0.2811 0.068 Uiso 1 1 calc R . .
H37H H 0.8372 0.1098 0.3108 0.068 Uiso 1 1 calc R . .
S1D S 0.41890(10) 0.92313(6) 0.21839(10) 0.0656(6) Uani 1 1 d . . .
S2D S 0.45278(11) 0.93208(7) 0.29927(10) 0.0727(7) Uani 1 1 d . . .
Cl1D Cl 0.56723(11) 0.82478(7) 0.34681(10) 0.0705(6) Uani 1 1 d . . .
O1D O 0.3707(3) 0.75169(16) 0.2027(2) 0.0615(14) Uani 1 1 d . . .
O2D O 0.7024(4) 0.9647(3) 0.3198(3) 0.115(3) Uani 1 1 d . . .
N1D N 0.6038(3) 0.76939(18) 0.4394(3) 0.0472(15) Uani 1 1 d . . .
H1DA H 0.5939 0.7841 0.4090 0.057 Uiso 1 1 calc R . .
N2D N 0.4616(3) 0.72882(18) 0.2559(3) 0.0503(16) Uani 1 1 d . . .
H2DA H 0.5009 0.7362 0.2709 0.060 Uiso 1 1 calc R . .
N3D N 0.6732(3) 0.9177(2) 0.3803(3) 0.0546(17) Uani 1 1 d . . .
H3DA H 0.6451 0.8978 0.3853 0.066 Uiso 1 1 calc R . .
C1D C 0.6456(4) 0.7857(2) 0.4804(3) 0.0487(19) Uani 1 1 d . . .
C2D C 0.6594(4) 0.7651(3) 0.5289(4) 0.063(2) Uani 1 1 d . . .
H2DB H 0.6883 0.7770 0.5582 0.076 Uiso 1 1 calc R . .
C3D C 0.6304(4) 0.7262(3) 0.5352(4) 0.065(2) Uani 1 1 d . . .
H3DB H 0.6392 0.7114 0.5690 0.078 Uiso 1 1 calc R . .
C4D C 0.5891(4) 0.7092(3) 0.4922(4) 0.058(2) Uani 1 1 d . . .
H4DA H 0.5693 0.6826 0.4962 0.070 Uiso 1 1 calc R . .
C5D C 0.5764(4) 0.7309(2) 0.4433(3) 0.0492(19) Uani 1 1 d . . .
C6D C 0.5341(4) 0.7160(2) 0.3985(4) 0.053(2) Uani 1 1 d . . .
C7D C 0.5002(4) 0.6974(3) 0.3629(4) 0.053(2) Uani 1 1 d . . .
C8D C 0.4591(3) 0.6732(2) 0.3217(3) 0.0483(19) Uani 1 1 d . . .
C9D C 0.4399(3) 0.6886(2) 0.2698(3) 0.0465(19) Uani 1 1 d . . .
C10D C 0.4026(4) 0.6630(3) 0.2320(4) 0.062(2) Uani 1 1 d . . .
H10A H 0.3886 0.6733 0.1960 0.074 Uiso 1 1 calc R . .
C11D C 0.3857(4) 0.6233(2) 0.2454(4) 0.054(2) Uani 1 1 d . . .
H11A H 0.3605 0.6064 0.2185 0.065 Uiso 1 1 calc R . .
C12D C 0.4045(4) 0.6069(2) 0.2979(4) 0.052(2) Uani 1 1 d . . .
C13D C 0.4417(4) 0.6313(2) 0.3359(4) 0.051(2) Uani 1 1 d . . .
H13A H 0.4561 0.6206 0.3716 0.061 Uiso 1 1 calc R . .
C14D C 0.3868(4) 0.5610(2) 0.3100(4) 0.063(2) Uani 1 1 d . . .
C15D C 0.4003(4) 0.5525(3) 0.3723(4) 0.073(3) Uani 1 1 d . . .
H15A H 0.3900 0.5230 0.3796 0.110 Uiso 1 1 calc R . .
H15B H 0.3732 0.5711 0.3913 0.110 Uiso 1 1 calc R . .
H15C H 0.4463 0.5579 0.3856 0.110 Uiso 1 1 calc R . .
C16D C 0.4280(5) 0.5314(3) 0.2802(4) 0.078(3) Uani 1 1 d . . .
H16A H 0.4178 0.5021 0.2883 0.117 Uiso 1 1 calc R . .
H16B H 0.4742 0.5368 0.2926 0.117 Uiso 1 1 calc R . .
H16C H 0.4185 0.5363 0.2406 0.117 Uiso 1 1 calc R . .
C17D C 0.3147(5) 0.5526(3) 0.2910(5) 0.087(3) Uani 1 1 d . . .
H17A H 0.3045 0.5232 0.2990 0.130 Uiso 1 1 calc R . .
H17B H 0.3049 0.5576 0.2514 0.130 Uiso 1 1 calc R . .
H17C H 0.2884 0.5715 0.3104 0.130 Uiso 1 1 calc R . .
C18D C 0.4282(4) 0.7574(2) 0.2218(4) 0.055(2) Uani 1 1 d . . .
C19D C 0.4641(4) 0.7964(2) 0.2097(4) 0.056(2) Uani 1 1 d . . .
H19A H 0.4687 0.7969 0.1702 0.067 Uiso 1 1 calc R . .
H19B H 0.5082 0.7958 0.2309 0.067 Uiso 1 1 calc R . .
C20D C 0.4297(4) 0.8354(2) 0.2239(4) 0.055(2) Uani 1 1 d . . .
H20A H 0.4325 0.8377 0.2643 0.066 Uiso 1 1 calc R . .
H20B H 0.3831 0.8336 0.2083 0.066 Uiso 1 1 calc R . .
C21D C 0.4600(4) 0.8752(2) 0.2011(4) 0.058(2) Uani 1 1 d . . .
H21A H 0.4569 0.8729 0.1606 0.069 Uiso 1 1 calc R . .
H21B H 0.5066 0.8769 0.2164 0.069 Uiso 1 1 calc R . .
C22D C 0.6752(4) 0.8259(3) 0.4713(3) 0.055(2) Uani 1 1 d . . .
C23D C 0.7040(4) 0.8581(3) 0.4677(3) 0.0472(19) Uani 1 1 d . . .
C24D C 0.7391(4) 0.8970(2) 0.4662(3) 0.0502(19) Uani 1 1 d . . .
C25D C 0.7220(4) 0.9269(2) 0.4251(3) 0.052(2) Uani 1 1 d . . .
C26D C 0.7542(5) 0.9656(3) 0.4307(4) 0.067(2) Uani 1 1 d . . .
H26A H 0.7425 0.9873 0.4045 0.080 Uiso 1 1 calc R . .
C27D C 0.8024(4) 0.9725(3) 0.4736(4) 0.071(3) Uani 1 1 d . . .
H27A H 0.8225 0.9995 0.4766 0.085 Uiso 1 1 calc R . .
C28D C 0.8234(4) 0.9431(3) 0.5124(3) 0.058(2) Uani 1 1 d . . .
C29D C 0.7900(4) 0.9058(3) 0.5085(3) 0.055(2) Uani 1 1 d . . .
H29A H 0.8018 0.8849 0.5356 0.067 Uiso 1 1 calc R . .
C30D C 0.8772(4) 0.9542(3) 0.5593(4) 0.078(3) Uani 1 1 d . . .
C31D C 0.8576(6) 0.9882(5) 0.5933(6) 0.137(6) Uani 1 1 d . . .
H31A H 0.8441 1.0127 0.5702 0.205 Uiso 1 1 calc R . .
H31B H 0.8944 0.9961 0.6209 0.205 Uiso 1 1 calc R . .
H31C H 0.8213 0.9788 0.6117 0.205 Uiso 1 1 calc R . .
C32D C 0.9387(5) 0.9687(4) 0.5344(5) 0.108(4) Uani 1 1 d . . .
H32A H 0.9282 0.9940 0.5120 0.163 Uiso 1 1 calc R . .
H32B H 0.9525 0.9461 0.5113 0.163 Uiso 1 1 calc R . .
H32C H 0.9739 0.9750 0.5641 0.163 Uiso 1 1 calc R . .
C33D C 0.8985(7) 0.9166(4) 0.5933(6) 0.130(5) Uani 1 1 d . . .
H33A H 0.8616 0.9055 0.6098 0.196 Uiso 1 1 calc R . .
H33B H 0.9334 0.9247 0.6225 0.196 Uiso 1 1 calc R . .
H33C H 0.9144 0.8949 0.5702 0.196 Uiso 1 1 calc R . .
C34D C 0.6658(4) 0.9365(3) 0.3307(4) 0.064(2) Uani 1 1 d . . .
C35D C 0.6141(4) 0.9202(3) 0.2878(4) 0.060(2) Uani 1 1 d . . .
H35A H 0.5878 0.8990 0.3042 0.072 Uiso 1 1 calc R . .
H35B H 0.6344 0.9063 0.2585 0.072 Uiso 1 1 calc R . .
C36D C 0.5706(4) 0.9556(3) 0.2633(4) 0.064(2) Uani 1 1 d . . .
H36A H 0.5979 0.9801 0.2570 0.077 Uiso 1 1 calc R . .
H36B H 0.5480 0.9463 0.2272 0.077 Uiso 1 1 calc R . .
C37D C 0.5208(4) 0.9692(3) 0.2980(4) 0.072(3) Uani 1 1 d . . .
H37A H 0.5029 0.9968 0.2844 0.086 Uiso 1 1 calc R . .
H37B H 0.5425 0.9734 0.3361 0.086 Uiso 1 1 calc R . .
C1S C 0.7613(4) 0.3055(4) 0.8185(4) 0.080(3) Uani 1 1 d . . .
H1SA H 0.8001 0.2883 0.8318 0.096 Uiso 1 1 calc R . .
H1SB H 0.7241 0.2862 0.8085 0.096 Uiso 1 1 calc R . .
Cl1S Cl 0.74433(12) 0.34053(10) 0.87128(11) 0.0932(8) Uani 1 1 d . . .
Cl2S Cl 0.77534(13) 0.33455(11) 0.76081(11) 0.0968(9) Uani 1 1 d . . .
C2S C 0.4103(8) 0.2587(9) 1.2228(9) 0.38(3) Uani 1 1 d D . .
H2SA H 0.3905 0.2554 1.2568 0.461 Uiso 1 1 calc R . .
H2SB H 0.4327 0.2864 1.2256 0.461 Uiso 1 1 calc R . .
Cl4S Cl 0.4690(3) 0.22128(15) 1.2244(3) 0.197(2) Uani 1 1 d D . .
Cl3S Cl 0.3513(7) 0.2627(4) 1.1733(3) 0.363(8) Uani 1 1 d D . .
C3S C 0.6075(8) 0.2539(7) 0.9245(7) 0.270(18) Uani 0.50 1 d PD B 1
H3SA H 0.5764 0.2330 0.9059 0.324 Uiso 0.50 1 calc PR B 1
H3SB H 0.6434 0.2565 0.9022 0.324 Uiso 0.50 1 calc PR B 1
Cl5A Cl 0.5685(17) 0.3014(9) 0.9225(17) 0.44(2) Uani 0.50 1 d P B 1
Cl6A Cl 0.6340(5) 0.2366(4) 0.9763(5) 0.176(4) Uani 0.50 1 d P B 1
C3SA C 0.6075(8) 0.2539(7) 0.9245(7) 0.270(18) Uani 0.50 1 d PD C 2
H3SC H 0.5859 0.2298 0.9401 0.324 Uiso 0.50 1 calc PR C 2
H3SD H 0.6223 0.2436 0.8903 0.324 Uiso 0.50 1 calc PR C 2
Cl5S Cl 0.5484(3) 0.2906(2) 0.9054(2) 0.0777(15) Uani 0.50 1 d PD C 2
Cl6S Cl 0.6749(4) 0.2646(4) 0.9688(3) 0.164(4) Uani 0.50 1 d PD C 2
C4S C 0.7475(7) 1.0078(4) 0.1281(8) 0.159(7) Uani 1 1 d D . .
H4SA H 0.7602 1.0211 0.1644 0.191 Uiso 1 1 calc R . .
H4SB H 0.7847 1.0108 0.1072 0.191 Uiso 1 1 calc R . .
Cl7S Cl 0.6833(2) 1.03502(14) 0.0944(2) 0.1670(17) Uani 1 1 d D . .
Cl8S Cl 0.7349(2) 0.95405(13) 0.1383(2) 0.1461(14) Uani 1 1 d D . .

loop_
_atom_site_aniso_label
_atom_site_aniso_U_11
_atom_site_aniso_U_22
_atom_site_aniso_U_33
_atom_site_aniso_U_23
_atom_site_aniso_U_13
_atom_site_aniso_U_12
S1A 0.0889(18) 0.097(2) 0.109(2) -0.0099(16) 0.0153(16) 0.0222(15)
S2A 0.0769(15) 0.0558(14) 0.1045(19) 0.0083(13) 0.0002(13) 0.0098(11)
Cl1A 0.0779(14) 0.0493(12) 0.0757(14) 0.0106(10) 0.0048(11) -0.0058(10)
O1A 0.108(5) 0.041(4) 0.120(6) 0.005(3) -0.027(4) 0.007(3)
O2A 0.056(4) 0.051(3) 0.091(4) 0.010(3) 0.003(3) 0.003(3)
N1A 0.049(3) 0.035(3) 0.050(4) -0.004(3) 0.017(3) -0.006(3)
N2A 0.068(4) 0.028(3) 0.062(4) 0.004(3) -0.001(4) -0.007(3)
N3A 0.041(3) 0.033(4) 0.079(4) 0.012(3) 0.006(3) -0.001(3)
C1A 0.043(4) 0.042(5) 0.056(5) -0.007(4) 0.017(4) -0.001(4)
C2A 0.075(5) 0.040(4) 0.052(5) -0.002(4) 0.020(4) -0.001(4)
C3A 0.074(6) 0.054(5) 0.061(5) 0.002(4) 0.016(5) 0.000(4)
C4A 0.069(5) 0.049(5) 0.058(5) -0.005(4) 0.018(4) -0.004(4)
C5A 0.055(5) 0.039(4) 0.052(5) -0.006(4) 0.017(4) -0.007(4)
C6A 0.050(4) 0.049(6) 0.050(5) -0.014(4) 0.010(4) -0.003(5)
C7A 0.049(4) 0.049(5) 0.047(5) -0.016(4) 0.006(4) -0.005(5)
C8A 0.056(5) 0.043(5) 0.055(5) -0.009(4) 0.011(4) -0.011(4)
C9A 0.055(5) 0.034(4) 0.064(5) 0.000(4) 0.012(4) 0.005(4)
C10A 0.095(7) 0.047(5) 0.068(6) 0.006(4) 0.027(6) -0.004(5)
C11A 0.054(5) 0.060(6) 0.090(7) -0.011(5) 0.003(5) -0.024(4)
C12A 0.062(5) 0.038(4) 0.069(5) 0.002(4) 0.016(4) -0.003(4)
C13A 0.064(5) 0.046(5) 0.056(5) -0.005(4) 0.018(4) 0.002(4)
C14A 0.059(5) 0.058(5) 0.087(7) 0.003(5) -0.001(5) -0.027(4)
C15A 0.073(7) 0.114(10) 0.147(11) 0.030(8) -0.038(7) -0.028(7)
C16A 0.100(8) 0.178(13) 0.071(7) -0.037(8) 0.024(6) -0.072(9)
C17A 0.063(5) 0.065(6) 0.090(7) -0.002(5) 0.011(5) -0.021(4)
C18A 0.078(6) 0.040(6) 0.085(7) -0.008(5) 0.009(5) 0.005(4)
C19A 0.059(5) 0.050(5) 0.080(6) 0.002(4) 0.003(4) -0.005(4)
C20A 0.089(7) 0.047(5) 0.090(7) 0.017(5) -0.017(6) -0.009(5)
C21A 0.081(7) 0.071(7) 0.131(9) -0.011(6) -0.017(7) 0.023(6)
C22A 0.050(5) 0.035(4) 0.067(6) 0.004(4) 0.016(5) 0.002(4)
C23A 0.050(4) 0.033(4) 0.061(5) 0.003(4) 0.014(4) -0.005(4)
C24A 0.043(4) 0.042(5) 0.063(5) -0.005(4) 0.012(4) -0.001(4)
C25A 0.044(4) 0.036(4) 0.067(6) 0.003(4) 0.012(4) 0.006(3)
C26A 0.053(4) 0.045(5) 0.057(5) 0.000(4) -0.007(4) 0.006(4)
C27A 0.054(5) 0.038(5) 0.069(6) -0.008(4) 0.000(4) 0.000(4)
C28A 0.039(4) 0.027(4) 0.070(6) -0.006(4) 0.013(4) -0.003(3)
C29A 0.050(4) 0.038(5) 0.061(5) -0.003(4) 0.017(4) 0.003(4)
C30A 0.044(4) 0.046(5) 0.072(6) -0.008(4) 0.012(4) -0.006(4)
C31A 0.057(5) 0.050(5) 0.128(8) -0.019(5) 0.026(5) -0.018(4)
C32A 0.079(6) 0.033(4) 0.079(6) -0.007(4) 0.013(5) 0.001(4)
C33A 0.085(6) 0.045(5) 0.078(6) 0.004(4) 0.024(5) -0.014(4)
C34A 0.044(5) 0.053(5) 0.072(5) 0.004(4) 0.009(4) -0.010(4)
C35A 0.052(5) 0.053(5) 0.075(6) 0.003(4) 0.013(4) -0.006(4)
C36A 0.064(5) 0.050(5) 0.078(6) 0.009(4) 0.022(4) -0.004(4)
C37A 0.068(5) 0.042(5) 0.088(6) 0.010(4) 0.014(5) -0.004(4)
S1B 0.0795(15) 0.0691(15) 0.0787(16) 0.0017(12) 0.0176(12) -0.0166(12)
S2B 0.0794(15) 0.0521(13) 0.0920(17) -0.0042(12) 0.0331(13) -0.0095(11)
Cl1B 0.0500(11) 0.0409(11) 0.0914(15) 0.0113(10) 0.0144(10) -0.0026(8)
O1B 0.102(5) 0.057(4) 0.082(5) 0.010(3) 0.024(4) 0.008(3)
O2B 0.141(6) 0.032(4) 0.091(5) 0.006(3) 0.007(4) -0.009(3)
N1B 0.050(4) 0.038(4) 0.069(5) -0.005(3) 0.024(4) -0.004(3)
N2B 0.076(5) 0.044(4) 0.084(5) 0.011(4) 0.020(4) 0.003(3)
N3B 0.055(4) 0.030(3) 0.071(5) 0.009(3) 0.010(3) -0.004(3)
C1B 0.047(4) 0.043(5) 0.072(6) 0.000(4) 0.020(4) 0.004(4)
C2B 0.068(6) 0.075(7) 0.067(6) -0.017(5) 0.012(5) -0.005(5)
C3B 0.071(6) 0.048(5) 0.080(7) -0.014(5) 0.026(5) -0.009(4)
C4B 0.073(6) 0.043(5) 0.091(7) -0.018(5) 0.039(6) -0.011(5)
C5B 0.054(5) 0.044(5) 0.074(6) -0.001(4) 0.025(5) 0.005(4)
C6B 0.054(5) 0.037(5) 0.076(7) 0.002(5) 0.018(5) -0.001(4)
C7B 0.056(5) 0.040(5) 0.068(6) 0.002(4) 0.023(5) 0.008(4)
C8B 0.070(5) 0.041(5) 0.090(7) -0.004(5) 0.039(5) -0.009(4)
C9B 0.051(5) 0.055(6) 0.089(7) 0.022(5) 0.032(5) 0.002(4)
C10B 0.057(5) 0.047(5) 0.102(7) 0.008(5) 0.022(5) -0.003(4)
C11B 0.053(5) 0.061(6) 0.082(6) 0.018(5) 0.020(4) 0.013(4)
C12B 0.058(5) 0.048(5) 0.088(7) 0.009(5) 0.028(5) -0.001(4)
C13B 0.058(5) 0.040(5) 0.079(6) 0.014(4) 0.029(5) 0.009(4)
C14B 0.069(6) 0.048(5) 0.091(7) 0.014(5) 0.030(5) 0.008(4)
C15B 0.090(8) 0.059(6) 0.174(12) 0.038(7) 0.043(7) 0.026(6)
C16B 0.144(10) 0.041(6) 0.134(10) 0.022(6) 0.013(8) 0.011(6)
C17B 0.125(9) 0.060(6) 0.127(10) 0.030(6) 0.048(8) 0.015(6)
C18B 0.063(5) 0.044(5) 0.081(7) 0.014(5) 0.024(5) 0.000(4)
C19B 0.078(6) 0.052(5) 0.078(6) 0.007(5) 0.018(5) -0.008(4)
C20B 0.066(5) 0.039(5) 0.113(8) 0.006(5) 0.032(5) -0.004(4)
C21B 0.106(7) 0.056(6) 0.098(8) 0.005(6) 0.054(6) -0.007(5)
C22B 0.059(5) 0.042(6) 0.068(5) -0.002(4) 0.019(4) -0.002(4)
C23B 0.047(5) 0.065(7) 0.061(5) -0.007(5) 0.013(4) 0.005(4)
C24B 0.047(4) 0.046(5) 0.070(6) 0.003(4) 0.025(4) 0.010(4)
C25B 0.056(5) 0.040(5) 0.063(6) 0.005(4) 0.014(4) 0.003(4)
C26B 0.076(6) 0.066(6) 0.073(7) 0.025(5) 0.006(5) -0.020(5)
C27B 0.089(7) 0.073(6) 0.070(7) 0.020(5) 0.028(5) 0.003(6)
C28B 0.059(5) 0.058(5) 0.055(5) 0.001(5) 0.010(4) 0.007(4)
C29B 0.048(4) 0.059(6) 0.065(6) 0.004(5) 0.011(4) 0.014(4)
C30B 0.080(6) 0.068(6) 0.067(6) 0.011(5) 0.017(5) 0.020(5)
C31B 0.085(7) 0.153(12) 0.085(7) 0.015(7) 0.011(6) 0.031(7)
C32B 0.143(10) 0.101(9) 0.073(7) 0.012(6) 0.015(7) 0.040(8)
C33B 0.151(11) 0.095(9) 0.101(9) 0.025(7) 0.013(8) 0.046(8)
C34B 0.054(5) 0.051(6) 0.069(6) 0.004(5) 0.009(4) -0.004(4)
C35B 0.057(5) 0.055(5) 0.080(6) -0.006(5) 0.017(5) 0.001(4)
C36B 0.047(5) 0.053(5) 0.075(6) 0.000(4) 0.007(4) -0.012(4)
C37B 0.062(5) 0.056(5) 0.079(6) -0.004(4) 0.007(4) -0.010(4)
S1C 0.0792(15) 0.0695(15) 0.0705(15) 0.0022(12) 0.0142(12) 0.0211(12)
S2C 0.0822(15) 0.0450(12) 0.0862(16) 0.0061(11) 0.0369(12) 0.0047(10)
Cl1C 0.0547(11) 0.0406(11) 0.0889(15) -0.0061(10) 0.0191(10) 0.0001(8)
O1C 0.083(4) 0.059(4) 0.076(5) -0.011(3) 0.016(3) -0.012(3)
O2C 0.115(5) 0.037(4) 0.075(4) -0.004(3) 0.006(3) -0.011(3)
N1C 0.053(4) 0.046(4) 0.089(6) 0.005(4) 0.026(4) 0.004(3)
N2C 0.074(5) 0.042(4) 0.079(5) -0.016(4) 0.023(4) -0.014(3)
N3C 0.058(4) 0.034(4) 0.063(5) 0.003(3) 0.009(3) -0.002(3)
C1C 0.052(5) 0.037(5) 0.092(7) 0.011(5) 0.035(5) 0.005(4)
C2C 0.075(6) 0.060(6) 0.097(7) 0.017(5) 0.042(5) 0.012(5)
C3C 0.081(7) 0.050(6) 0.118(9) 0.032(6) 0.057(7) 0.015(5)
C4C 0.081(7) 0.055(6) 0.102(9) 0.014(6) 0.041(7) 0.011(5)
C5C 0.061(5) 0.036(5) 0.108(8) 0.010(5) 0.038(6) 0.006(4)
C6C 0.069(6) 0.037(5) 0.103(9) 0.009(6) 0.045(7) -0.002(4)
C7C 0.064(6) 0.036(5) 0.101(9) 0.000(5) 0.038(6) -0.005(4)
C8C 0.059(5) 0.059(6) 0.090(7) -0.021(5) 0.043(5) -0.010(5)
C9C 0.055(5) 0.063(7) 0.089(7) -0.022(6) 0.028(5) -0.002(5)
C10C 0.070(6) 0.067(7) 0.095(8) -0.026(6) 0.034(6) -0.020(5)
C11C 0.077(6) 0.077(8) 0.109(8) -0.035(7) 0.039(6) -0.024(6)
C12C 0.078(7) 0.077(8) 0.115(9) -0.053(7) 0.049(7) -0.028(6)
C13C 0.108(8) 0.044(6) 0.129(10) -0.022(6) 0.081(8) -0.026(5)
C14C 0.115(9) 0.077(7) 0.144(10) -0.066(8) 0.071(9) -0.060(7)
C15C 0.38(3) 0.113(11) 0.224(19) -0.117(13) 0.22(2) -0.174(17)
C16C 0.137(10) 0.070(7) 0.130(10) -0.036(7) 0.065(8) -0.026(7)
C17C 0.137(13) 0.136(14) 0.30(3) -0.120(16) 0.061(16) -0.070(11)
C18C 0.049(5) 0.058(6) 0.081(7) -0.018(5) 0.007(5) 0.001(4)
C19C 0.061(5) 0.058(5) 0.073(6) -0.009(4) 0.016(4) 0.009(4)
C20C 0.051(5) 0.045(5) 0.089(6) -0.007(4) 0.022(4) 0.007(4)
C21C 0.078(6) 0.079(6) 0.071(6) -0.002(5) 0.039(5) 0.005(5)
C22C 0.049(5) 0.066(7) 0.079(6) 0.011(5) 0.024(4) -0.011(4)
C23C 0.052(5) 0.063(7) 0.075(6) 0.006(5) 0.020(4) -0.009(4)
C24C 0.047(4) 0.044(5) 0.066(6) 0.002(4) 0.014(4) -0.009(4)
C25C 0.054(5) 0.039(5) 0.064(6) 0.005(4) 0.012(4) -0.010(4)
C26C 0.070(6) 0.065(6) 0.072(6) 0.009(5) 0.020(5) 0.004(4)
C27C 0.083(6) 0.074(6) 0.064(6) -0.005(5) 0.020(5) -0.013(5)
C28C 0.051(5) 0.084(7) 0.075(6) 0.021(6) 0.005(5) -0.021(5)
C29C 0.059(5) 0.060(6) 0.062(6) 0.009(5) 0.016(4) -0.005(4)
C30C 0.086(8) 0.115(10) 0.082(7) -0.006(7) 0.001(6) -0.026(7)
C31C 0.082(15) 0.100(19) 0.064(13) 0.001(12) 0.030(14) -0.045(13)
C32C 0.080(15) 0.18(3) 0.050(12) 0.013(15) 0.003(10) -0.039(16)
C33C 0.102(16) 0.085(15) 0.041(10) -0.005(10) 0.026(11) 0.017(12)
C31' 0.39(8) 0.12(3) 0.11(3) 0.03(2) -0.07(4) 0.09(4)
C32' 0.23(5) 0.28(6) 0.13(3) 0.01(3) 0.08(3) 0.10(5)
C33' 0.44(11) 0.12(4) 0.29(7) 0.01(5) -0.30(8) -0.07(6)
C34C 0.056(5) 0.052(6) 0.059(5) 0.000(5) 0.021(4) 0.000(4)
C35C 0.044(4) 0.049(5) 0.068(5) -0.001(4) 0.015(4) -0.002(4)
C36C 0.049(4) 0.045(4) 0.065(5) 0.002(4) 0.008(4) 0.003(3)
C37C 0.044(4) 0.052(5) 0.076(6) -0.004(4) 0.013(4) 0.005(4)
S1D 0.0610(12) 0.0398(12) 0.0951(17) 0.0005(11) 0.0075(11) 0.0031(9)
S2D 0.0745(14) 0.0587(14) 0.0884(17) -0.0100(12) 0.0241(12) 0.0051(11)
Cl1D 0.0703(13) 0.0553(13) 0.0859(15) 0.0116(11) 0.0107(11) -0.0078(10)
O1D 0.051(4) 0.041(3) 0.089(4) 0.006(3) 0.000(3) 0.002(2)
O2D 0.111(6) 0.133(7) 0.091(5) 0.041(5) -0.017(4) -0.056(6)
N1D 0.051(4) 0.033(4) 0.061(4) -0.004(3) 0.018(3) -0.004(3)
N2D 0.045(3) 0.031(4) 0.074(4) -0.006(3) 0.009(3) -0.006(3)
N3D 0.056(4) 0.044(4) 0.066(5) 0.001(3) 0.016(4) -0.005(3)
C1D 0.051(4) 0.045(5) 0.053(5) -0.001(4) 0.017(4) -0.002(4)
C2D 0.075(6) 0.043(5) 0.072(6) -0.013(5) 0.012(5) -0.012(4)
C3D 0.076(6) 0.067(6) 0.054(5) 0.004(4) 0.014(5) -0.006(5)
C4D 0.065(5) 0.040(4) 0.073(6) -0.002(5) 0.020(5) -0.001(4)
C5D 0.050(4) 0.039(5) 0.063(5) -0.001(4) 0.022(4) 0.001(4)
C6D 0.049(5) 0.039(4) 0.073(6) -0.007(4) 0.012(5) -0.003(4)
C7D 0.050(5) 0.046(5) 0.069(6) 0.007(5) 0.031(5) 0.009(4)
C8D 0.041(4) 0.037(4) 0.069(6) -0.012(4) 0.016(4) -0.003(3)
C9D 0.039(4) 0.029(4) 0.071(6) -0.004(4) 0.006(4) 0.004(3)
C10D 0.064(5) 0.048(6) 0.071(6) 0.001(4) 0.001(4) 0.019(4)
C11D 0.050(4) 0.033(5) 0.082(6) -0.001(4) 0.016(4) 0.005(3)
C12D 0.049(4) 0.030(4) 0.083(6) -0.005(4) 0.027(4) 0.003(4)
C13D 0.049(4) 0.032(4) 0.075(5) -0.003(4) 0.020(4) -0.001(4)
C14D 0.069(5) 0.032(4) 0.091(7) -0.009(4) 0.024(5) -0.004(4)
C15D 0.072(6) 0.038(5) 0.115(8) 0.007(5) 0.027(5) -0.009(4)
C16D 0.100(7) 0.032(4) 0.112(8) 0.007(5) 0.045(6) 0.016(4)
C17D 0.074(6) 0.055(6) 0.135(9) -0.024(6) 0.028(6) -0.020(5)
C18D 0.044(5) 0.043(5) 0.079(6) -0.002(4) 0.019(4) 0.008(4)
C19D 0.050(4) 0.039(5) 0.080(6) 0.006(4) 0.017(4) 0.002(4)
C20D 0.061(5) 0.027(4) 0.078(6) 0.003(4) 0.017(4) -0.006(4)
C21D 0.066(5) 0.038(4) 0.070(5) 0.002(4) 0.011(4) 0.002(4)
C22D 0.059(5) 0.047(6) 0.061(5) -0.004(4) 0.015(4) -0.008(5)
C23D 0.049(4) 0.043(5) 0.051(5) 0.000(4) 0.011(4) -0.004(4)
C24D 0.051(5) 0.043(5) 0.059(5) -0.003(4) 0.016(4) -0.002(4)
C25D 0.049(4) 0.043(5) 0.065(5) -0.003(4) 0.011(4) -0.004(4)
C26D 0.087(6) 0.038(5) 0.079(6) 0.004(4) 0.023(5) -0.005(4)
C27D 0.066(6) 0.067(6) 0.077(6) -0.014(5) 0.000(5) -0.031(5)
C28D 0.062(5) 0.051(5) 0.063(5) -0.002(4) 0.020(4) -0.023(4)
C29D 0.054(5) 0.052(5) 0.063(5) 0.010(4) 0.016(4) -0.003(4)
C30D 0.061(5) 0.096(7) 0.074(6) 0.012(6) 0.001(5) -0.031(5)
C31D 0.079(8) 0.198(16) 0.129(11) -0.091(11) -0.001(7) -0.001(9)
C32D 0.066(6) 0.121(10) 0.138(10) 0.009(8) 0.013(6) -0.042(6)
C33D 0.124(10) 0.125(11) 0.126(10) 0.024(9) -0.041(8) -0.068(9)
C34D 0.045(5) 0.066(6) 0.076(6) 0.016(5) -0.003(4) -0.011(4)
C35D 0.065(5) 0.044(5) 0.073(6) 0.002(4) 0.010(4) 0.004(4)
C36D 0.066(5) 0.046(5) 0.079(6) 0.012(4) 0.005(5) -0.007(4)
C37D 0.068(5) 0.033(4) 0.112(7) -0.012(5) -0.002(5) 0.009(4)
C1S 0.062(6) 0.090(7) 0.089(7) 0.003(5) 0.013(5) 0.008(5)
Cl1S 0.0789(16) 0.121(2) 0.0801(17) -0.0056(15) 0.0115(13) 0.0168(15)
Cl2S 0.0781(16) 0.132(2) 0.0808(17) 0.0068(16) 0.0130(13) -0.0120(15)
C2S 0.073(11) 0.77(9) 0.31(3) 0.26(5) 0.039(15) 0.09(2)
Cl4S 0.211(5) 0.109(3) 0.290(7) 0.000(4) 0.109(5) -0.019(3)
Cl3S 0.466(16) 0.438(16) 0.172(6) 0.015(8) -0.001(8) 0.243(14)
C3S 0.22(2) 0.50(6) 0.084(11) 0.03(2) 0.019(13) 0.11(3)
Cl5A 0.46(4) 0.27(3) 0.66(6) 0.21(3) 0.34(4) 0.07(3)
Cl6A 0.146(8) 0.181(9) 0.192(10) 0.022(7) -0.010(7) -0.030(7)
C3SA 0.22(2) 0.50(6) 0.084(11) 0.03(2) 0.019(13) 0.11(3)
Cl5S 0.080(3) 0.075(3) 0.082(3) -0.003(3) 0.025(3) -0.008(3)
Cl6S 0.100(5) 0.270(12) 0.119(6) -0.008(7) -0.001(4) -0.035(7)
C4S 0.125(11) 0.104(11) 0.24(2) -0.059(12) 0.010(12) -0.017(9)
Cl7S 0.153(3) 0.116(3) 0.233(5) 0.002(3) 0.028(3) 0.021(3)
Cl8S 0.129(3) 0.119(3) 0.183(4) 0.011(3) -0.005(3) -0.008(2)

loop_
_atom_type_symbol
_atom_type_description
_atom_type_scat_dispersion_real
_atom_type_scat_dispersion_imag
_atom_type_scat_source
C C 0.0181 0.0091 'International Tables Vol C Tables 4.2.6.8 and 6.1.1.4'
H H 0.0000 0.0000 'International Tables Vol C Tables 4.2.6.8 and 6.1.1.4'
N N 0.0311 0.0180 'International Tables Vol C Tables 4.2.6.8 and 6.1.1.4'
O O 0.0492 0.0322 'International Tables Vol C Tables 4.2.6.8 and 6.1.1.4'
S S 0.3331 0.5567 'International Tables Vol C Tables 4.2.6.8 and 6.1.1.4'
Cl Cl 0.3639 0.7018 'International Tables Vol C Tables 4.2.6.8 and 6.1.1.4'

loop_
_geom_angle_atom_site_label_1
_geom_angle_atom_site_label_2
_geom_angle_atom_site_label_3
_geom_angle
_geom_angle_site_symmetry_1
_geom_angle_site_symmetry_3
C21A S1A S2A 102.3(4) . .
C37A S2A S1A 105.0(3) . .
C5A N1A C1A 120.8(6) . .
C5A N1A H1AA 119.6 . .
C1A N1A H1AA 119.6 . .
C18A N2A C9A 126.5(6) . .
C18A N2A H2AB 116.7 . .
C9A N2A H2AB 116.7 . .
C34A N3A C25A 125.7(6) . .
C34A N3A H3AA 117.2 . .
C25A N3A H3AA 117.2 . .
C2A C1A N1A 119.4(7) . .
C2A C1A C22A 122.4(7) . .
N1A C1A C22A 118.1(7) . .
C1A C2A C3A 118.9(7) . .
C1A C2A H2AA 120.5 . .
C3A C2A H2AA 120.5 . .
C4A C3A C2A 120.8(8) . .
C4A C3A H3AB 119.6 . .
C2A C3A H3AB 119.6 . .
C3A C4A C5A 118.8(8) . .
C3A C4A H4AA 120.6 . .
C5A C4A H4AA 120.6 . .
N1A C5A C4A 121.2(7) . .
N1A C5A C6A 117.2(7) . .
C4A C5A C6A 121.7(7) . .
C7A C6A C5A 174.3(8) . .
C6A C7A C8A 175.2(8) . .
C13A C8A C9A 120.1(7) . .
C13A C8A C7A 118.1(7) . .
C9A C8A C7A 121.8(7) . .
N2A C9A C10A 123.4(7) . .
N2A C9A C8A 120.3(7) . .
C10A C9A C8A 116.3(7) . .
C11A C10A C9A 122.0(8) . .
C11A C10A H10B 119.0 . .
C9A C10A H10B 119.0 . .
C10A C11A C12A 122.8(8) . .
C10A C11A H11B 118.6 . .
C12A C11A H11B 118.6 . .
C13A C12A C11A 115.0(7) . .
C13A C12A C14A 122.7(7) . .
C11A C12A C14A 122.0(7) . .
C12A C13A C8A 123.7(8) . .
C12A C13A H13B 118.1 . .
C8A C13A H13B 118.1 . .
C12A C14A C15A 110.6(7) . .
C12A C14A C16A 107.2(8) . .
C15A C14A C16A 111.8(10) . .
C12A C14A C17A 110.9(8) . .
C15A C14A C17A 107.2(8) . .
C16A C14A C17A 109.1(8) . .
C14A C15A H15D 109.5 . .
C14A C15A H15E 109.5 . .
H15D C15A H15E 109.5 . .
C14A C15A H15F 109.5 . .
H15D C15A H15F 109.5 . .
H15E C15A H15F 109.5 . .
C14A C16A H16D 109.5 . .
C14A C16A H16E 109.5 . .
H16D C16A H16E 109.5 . .
C14A C16A H16F 109.5 . .
H16D C16A H16F 109.5 . .
H16E C16A H16F 109.5 . .
C14A C17A H17D 109.5 . .
C14A C17A H17E 109.5 . .
H17D C17A H17E 109.5 . .
C14A C17A H17F 109.5 . .
H17D C17A H17F 109.5 . .
H17E C17A H17F 109.5 . .
O1A C18A N2A 123.3(8) . .
O1A C18A C19A 121.0(8) . .
N2A C18A C19A 115.6(7) . .
C18A C19A C20A 112.2(7) . .
C18A C19A H19C 109.2 . .
C20A C19A H19C 109.2 . .
C18A C19A H19D 109.2 . .
C20A C19A H19D 109.2 . .
H19C C19A H19D 107.9 . .
C21A C20A C19A 113.4(9) . .
C21A C20A H20C 108.9 . .
C19A C20A H20C 108.9 . .
C21A C20A H20D 108.9 . .
C19A C20A H20D 108.9 . .
H20C C20A H20D 107.7 . .
C20A C21A S1A 115.5(7) . .
C20A C21A H21C 108.4 . .
S1A C21A H21C 108.4 . .
C20A C21A H21D 108.4 . .
S1A C21A H21D 108.4 . .
H21C C21A H21D 107.5 . .
C23A C22A C1A 172.5(8) . .
C22A C23A C24A 177.9(8) . .
C25A C24A C29A 119.9(7) . .
C25A C24A C23A 123.0(7) . .
C29A C24A C23A 117.1(7) . .
C24A C25A C26A 118.6(7) . .
C24A C25A N3A 118.5(7) . .
C26A C25A N3A 122.8(7) . .
C27A C26A C25A 119.8(7) . .
C27A C26A H26B 120.1 . .
C25A C26A H26B 120.1 . .
C26A C27A C28A 123.2(7) . .
C26A C27A H27B 118.4 . .
C28A C27A H27B 118.4 . .
C29A C28A C27A 117.6(7) . .
C29A C28A C30A 121.6(7) . .
C27A C28A C30A 120.8(7) . .
C28A C29A C24A 120.9(7) . .
C28A C29A H29B 119.5 . .
C24A C29A H29B 119.5 . .
C33A C30A C31A 110.1(7) . .
C33A C30A C32A 109.1(7) . .
C31A C30A C32A 109.9(7) . .
C33A C30A C28A 111.9(6) . .
C31A C30A C28A 109.4(7) . .
C32A C30A C28A 106.5(6) . .
C30A C31A H31D 109.5 . .
C30A C31A H31E 109.5 . .
H31D C31A H31E 109.5 . .
C30A C31A H31F 109.5 . .
H31D C31A H31F 109.5 . .
H31E C31A H31F 109.5 . .
C30A C32A H32D 109.5 . .
C30A C32A H32E 109.5 . .
H32D C32A H32E 109.5 . .
C30A C32A H32F 109.5 . .
H32D C32A H32F 109.5 . .
H32E C32A H32F 109.5 . .
C30A C33A H33D 109.5 . .
C30A C33A H33E 109.5 . .
H33D C33A H33E 109.5 . .
C30A C33A H33F 109.5 . .
H33D C33A H33F 109.5 . .
H33E C33A H33F 109.5 . .
O2A C34A N3A 124.2(7) . .
O2A C34A C35A 119.2(7) . .
N3A C34A C35A 116.6(7) . .
C36A C35A C34A 112.6(7) . .
C36A C35A H35C 109.1 . .
C34A C35A H35C 109.1 . .
C36A C35A H35D 109.1 . .
C34A C35A H35D 109.1 . .
H35C C35A H35D 107.8 . .
C37A C36A C35A 112.3(7) . .
C37A C36A H36C 109.1 . .
C35A C36A H36C 109.1 . .
C37A C36A H36D 109.1 . .
C35A C36A H36D 109.1 . .
H36C C36A H36D 107.9 . .
C36A C37A S2A 113.2(6) . .
C36A C37A H37C 108.9 . .
S2A C37A H37C 108.9 . .
C36A C37A H37D 108.9 . .
S2A C37A H37D 108.9 . .
H37C C37A H37D 107.7 . .
C21B S1B S2B 104.7(4) . .
C37B S2B S1B 104.3(3) . .
C1B N1B C5B 122.1(7) . .
C1B N1B H1BA 118.9 . .
C5B N1B H1BA 118.9 . .
C18B N2B C9B 122.6(8) . .
C18B N2B H2BA 118.7 . .
C9B N2B H2BA 118.7 . .
C34B N3B C25B 126.7(6) . .
C34B N3B H3BA 116.7 . .
C25B N3B H3BA 116.7 . .
N1B C1B C2B 120.9(8) . .
N1B C1B C22B 116.8(7) . .
C2B C1B C22B 122.4(9) . .
C3B C2B C1B 118.3(9) . .
C3B C2B H2BB 120.8 . .
C1B C2B H2BB 120.8 . .
C4B C3B C2B 120.2(8) . .
C4B C3B H3BB 119.9 . .
C2B C3B H3BB 119.9 . .
C3B C4B C5B 120.5(8) . .
C3B C4B H4BA 119.8 . .
C5B C4B H4BA 119.8 . .
C6B C5B N1B 115.5(7) . .
C6B C5B C4B 126.6(8) . .
N1B C5B C4B 118.0(8) . .
C7B C6B C5B 176.7(9) . .
C6B C7B C8B 177.8(9) . .
C13B C8B C9B 117.0(9) . .
C13B C8B C7B 123.5(8) . .
C9B C8B C7B 119.6(7) . .
C10B C9B N2B 121.5(8) . .
C10B C9B C8B 119.5(8) . .
N2B C9B C8B 119.0(8) . .
C9B C10B C11B 119.1(9) . .
C9B C10B H10C 120.5 . .
C11B C10B H10C 120.5 . .
C12B C11B C10B 122.2(9) . .
C12B C11B H11C 118.9 . .
C10B C11B H11C 118.9 . .
C13B C12B C11B 117.2(8) . .
C13B C12B C14B 124.0(8) . .
C11B C12B C14B 118.8(9) . .
C12B C13B C8B 124.9(9) . .
C12B C13B H13C 117.6 . .
C8B C13B H13C 117.6 . .
C15B C14B C17B 111.5(9) . .
C15B C14B C16B 108.6(9) . .
C17B C14B C16B 107.8(9) . .
C15B C14B C12B 110.3(7) . .
C17B C14B C12B 108.6(7) . .
C16B C14B C12B 109.9(8) . .
C14B C15B H15G 109.5 . .
C14B C15B H15H 109.5 . .
H15G C15B H15H 109.5 . .
C14B C15B H15I 109.5 . .
H15G C15B H15I 109.5 . .
H15H C15B H15I 109.5 . .
C14B C16B H16G 109.5 . .
C14B C16B H16H 109.5 . .
H16G C16B H16H 109.5 . .
C14B C16B H16I 109.5 . .
H16G C16B H16I 109.5 . .
H16H C16B H16I 109.5 . .
C14B C17B H17G 109.5 . .
C14B C17B H17H 109.5 . .
H17G C17B H17H 109.5 . .
C14B C17B H17I 109.5 . .
H17G C17B H17I 109.5 . .
H17H C17B H17I 109.5 . .
O1B C18B N2B 125.3(8) . .
O1B C18B C19B 120.4(8) . .
N2B C18B C19B 114.3(8) . .
C20B C19B C18B 113.4(8) . .
C20B C19B H19E 108.9 . .
C18B C19B H19E 108.9 . .
C20B C19B H19F 108.9 . .
C18B C19B H19F 108.9 . .
H19E C19B H19F 107.7 . .
C21B C20B C19B 116.6(8) . .
C21B C20B H20E 108.1 . .
C19B C20B H20E 108.1 . .
C21B C20B H20F 108.1 . .
C19B C20B H20F 108.1 . .
H20E C20B H20F 107.3 . .
C20B C21B S1B 114.7(7) . .
C20B C21B H21E 108.6 . .
S1B C21B H21E 108.6 . .
C20B C21B H21F 108.6 . .
S1B C21B H21F 108.6 . .
H21E C21B H21F 107.6 . .
C23B C22B C1B 177.9(10) . .
C22B C23B C24B 172.3(9) . .
C29B C24B C25B 119.8(7) . .
C29B C24B C23B 117.9(8) . .
C25B C24B C23B 122.2(7) . .
C26B C25B N3B 122.1(8) . .
C26B C25B C24B 117.1(8) . .
N3B C25B C24B 120.8(7) . .
C25B C26B C27B 121.5(9) . .
C25B C26B H26C 119.2 . .
C27B C26B H26C 119.2 . .
C26B C27B C28B 123.2(8) . .
C26B C27B H27C 118.4 . .
C28B C27B H27C 118.4 . .
C29B C28B C27B 115.1(8) . .
C29B C28B C30B 121.3(8) . .
C27B C28B C30B 123.6(8) . .
C28B C29B C24B 123.3(8) . .
C28B C29B H29C 118.4 . .
C24B C29B H29C 118.4 . .
C33B C30B C28B 113.7(9) . .
C33B C30B C32B 108.2(9) . .
C28B C30B C32B 108.8(8) . .
C33B C30B C31B 107.5(9) . .
C28B C30B C31B 109.4(8) . .
C32B C30B C31B 109.2(10) . .
C30B C31B H31G 109.5 . .
C30B C31B H31H 109.5 . .
H31G C31B H31H 109.5 . .
C30B C31B H31I 109.5 . .
H31G C31B H31I 109.5 . .
H31H C31B H31I 109.5 . .
C30B C32B H32G 109.5 . .
C30B C32B H32H 109.5 . .
H32G C32B H32H 109.5 . .
C30B C32B H32I 109.5 . .
H32G C32B H32I 109.5 . .
H32H C32B H32I 109.5 . .
C30B C33B H33G 109.5 . .
C30B C33B H33H 109.5 . .
H33G C33B H33H 109.5 . .
C30B C33B H33I 109.5 . .
H33G C33B H33I 109.5 . .
H33H C33B H33I 109.5 . .
O2B C34B N3B 121.9(8) . .
O2B C34B C35B 121.7(8) . .
N3B C34B C35B 116.4(7) . .
C34B C35B C36B 116.9(7) . .
C34B C35B H35E 108.1 . .
C36B C35B H35E 108.1 . .
C34B C35B H35F 108.1 . .
C36B C35B H35F 108.1 . .
H35E C35B H35F 107.3 . .
C35B C36B C37B 113.5(7) . .
C35B C36B H36E 108.9 . .
C37B C36B H36E 108.9 . .
C35B C36B H36F 108.9 . .
C37B C36B H36F 108.9 . .
H36E C36B H36F 107.7 . .
C36B C37B S2B 114.6(6) . .
C36B C37B H37E 108.6 . .
S2B C37B H37E 108.6 . .
C36B C37B H37F 108.6 . .
S2B C37B H37F 108.6 . .
H37E C37B H37F 107.6 . .
C21C S1C S2C 104.3(4) . .
C37C S2C S1C 104.1(3) . .
C1C N1C C5C 122.5(8) . .
C1C N1C H1CA 118.7 . .
C5C N1C H1CA 118.7 . .
C18C N2C C9C 125.2(8) . .
C18C N2C H2CB 117.4 . .
C9C N2C H2CB 117.4 . .
C34C N3C C25C 127.2(7) . .
C34C N3C H3CA 116.4 . .
C25C N3C H3CA 116.4 . .
N1C C1C C2C 121.4(8) . .
N1C C1C C22C 117.2(8) . .
C2C C1C C22C 121.4(10) . .
C1C C2C C3C 115.6(10) . .
C1C C2C H2CA 122.2 . .
C3C C2C H2CA 122.2 . .
C4C C3C C2C 121.7(10) . .
C4C C3C H3CB 119.2 . .
C2C C3C H3CB 119.2 . .
C3C C4C C5C 120.3(10) . .
C3C C4C H4CA 119.8 . .
C5C C4C H4CA 119.8 . .
N1C C5C C4C 118.4(10) . .
N1C C5C C6C 116.1(8) . .
C4C C5C C6C 125.4(9) . .
C7C C6C C5C 176.2(10) . .
C6C C7C C8C 179.1(10) . .
C9C C8C C7C 120.3(8) . .
C9C C8C C13C 120.1(10) . .
C7C C8C C13C 119.6(10) . .
C10C C9C C8C 118.3(9) . .
C10C C9C N2C 122.0(10) . .
C8C C9C N2C 119.6(9) . .
C11C C10C C9C 123.4(11) . .
C11C C10C H10D 118.3 . .
C9C C10C H10D 118.3 . .
C10C C11C C12C 122.0(11) . .
C10C C11C H11D 119.0 . .
C12C C11C H11D 119.0 . .
C11C C12C C13C 117.6(9) . .
C11C C12C C14C 126.5(12) . .
C13C C12C C14C 115.9(13) . .
C8C C13C C12C 118.4(11) . .
C8C C13C H13D 120.8 . .
C12C C13C H13D 120.8 . .
C15C C14C C16C 116.1(14) . .
C15C C14C C12C 114.0(10) . .
C16C C14C C12C 110.4(8) . .
C15C C14C C17C 104.8(14) . .
C16C C14C C17C 103.4(12) . .
C12C C14C C17C 107.0(12) . .
C14C C15C H15J 109.5 . .
C14C C15C H15K 109.5 . .
H15J C15C H15K 109.5 . .
C14C C15C H15L 109.5 . .
H15J C15C H15L 109.5 . .
H15K C15C H15L 109.5 . .
C14C C16C H16J 109.5 . .
C14C C16C H16K 109.5 . .
H16J C16C H16K 109.5 . .
C14C C16C H16L 109.5 . .
H16J C16C H16L 109.5 . .
H16K C16C H16L 109.5 . .
C14C C17C H17J 109.5 . .
C14C C17C H17K 109.5 . .
H17J C17C H17K 109.5 . .
C14C C17C H17L 109.5 . .
H17J C17C H17L 109.5 . .
H17K C17C H17L 109.5 . .
O1C C18C N2C 123.2(8) . .
O1C C18C C19C 121.6(9) . .
N2C C18C C19C 115.3(9) . .
C20C C19C C18C 114.1(7) . .
C20C C19C H19G 108.7 . .
C18C C19C H19G 108.7 . .
C20C C19C H19H 108.7 . .
C18C C19C H19H 108.7 . .
H19G C19C H19H 107.6 . .
C21C C20C C19C 117.3(7) . .
C21C C20C H20G 108.0 . .
C19C C20C H20G 108.0 . .
C21C C20C H20H 108.0 . .
C19C C20C H20H 108.0 . .
H20G C20C H20H 107.2 . .
C20C C21C S1C 115.0(6) . .
C20C C21C H21G 108.5 . .
S1C C21C H21G 108.5 . .
C20C C21C H21H 108.5 . .
S1C C21C H21H 108.5 . .
H21G C21C H21H 107.5 . .
C23C C22C C1C 179.2(8) . .
C22C C23C C24C 173.9(10) . .
C29C C24C C23C 117.4(8) . .
C29C C24C C25C 121.2(7) . .
C23C C24C C25C 121.3(8) . .
N3C C25C C26C 122.2(7) . .
N3C C25C C24C 120.8(7) . .
C26C C25C C24C 117.0(8) . .
C27C C26C C25C 119.9(9) . .
C27C C26C H26D 120.1 . .
C25C C26C H26D 120.1 . .
C28C C27C C26C 123.6(9) . .
C28C C27C H27D 118.2 . .
C26C C27C H27D 118.2 . .
C27C C28C C29C 117.5(8) . .
C27C C28C C30C 122.8(10) . .
C29C C28C C30C 119.7(9) . .
C24C C29C C28C 120.6(8) . .
C24C C29C H29D 119.7 . .
C28C C29C H29D 119.7 . .
C33' C30C C32C 72(4) . .
C33' C30C C31' 121(3) . .
C32C C30C C31' 60(3) . .
C33' C30C C32' 103(5) . .
C32C C30C C32' 144(2) . .
C31' C30C C32' 98(3) . .
C33' C30C C28C 114(2) . .
C32C C30C C28C 110.5(11) . .
C31' C30C C28C 113.7(17) . .
C32' C30C C28C 104(2) . .
C33' C30C C33C 129(3) . .
C32C C30C C33C 113.7(17) . .
C31' C30C C33C 56(2) . .
C32' C30C C33C 42.5(19) . .
C28C C30C C33C 110.8(11) . .
C33' C30C C31C 39(4) . .
C32C C30C C31C 108.5(17) . .
C31' C30C C31C 134.4(19) . .
C32' C30C C31C 65(2) . .
C28C C30C C31C 111.4(14) . .
C33C C30C C31C 101.7(14) . .
C30C C31C H31J 109.5 . .
C30C C31C H31K 109.5 . .
H31J C31C H31K 109.5 . .
C30C C31C H31L 109.5 . .
H31J C31C H31L 109.5 . .
H31K C31C H31L 109.5 . .
C30C C32C H32J 109.5 . .
C30C C32C H32K 109.5 . .
H32J C32C H32K 109.5 . .
C30C C32C H32L 109.5 . .
H32J C32C H32L 109.5 . .
H32K C32C H32L 109.5 . .
C30C C33C H33J 109.5 . .
C30C C33C H33K 109.5 . .
H33J C33C H33K 109.5 . .
C30C C33C H33L 109.5 . .
H33J C33C H33L 109.5 . .
H33K C33C H33L 109.5 . .
C30C C31' H31M 109.5 . .
C30C C31' H31N 109.5 . .
H31M C31' H31N 109.5 . .
C30C C31' H31O 109.5 . .
H31M C31' H31O 109.5 . .
H31N C31' H31O 109.5 . .
C30C C32' H32M 109.5 . .
C30C C32' H32N 109.5 . .
H32M C32' H32N 109.5 . .
C30C C32' H32O 109.5 . .
H32M C32' H32O 109.5 . .
H32N C32' H32O 109.5 . .
C30C C33' H33M 109.5 . .
C30C C33' H33N 109.5 . .
H33M C33' H33N 109.5 . .
C30C C33' H33O 109.5 . .
H33M C33' H33O 109.5 . .
H33N C33' H33O 109.5 . .
O2C C34C N3C 123.1(8) . .
O2C C34C C35C 120.1(7) . .
N3C C34C C35C 116.8(7) . .
C34C C35C C36C 116.2(7) . .
C34C C35C H35G 108.2 . .
C36C C35C H35G 108.2 . .
C34C C35C H35H 108.2 . .
C36C C35C H35H 108.2 . .
H35G C35C H35H 107.4 . .
C35C C36C C37C 112.4(6) . .
C35C C36C H36G 109.1 . .
C37C C36C H36G 109.1 . .
C35C C36C H36H 109.1 . .
C37C C36C H36H 109.1 . .
H36G C36C H36H 107.8 . .
C36C C37C S2C 115.9(6) . .
C36C C37C H37G 108.3 . .
S2C C37C H37G 108.3 . .
C36C C37C H37H 108.3 . .
S2C C37C H37H 108.3 . .
H37G C37C H37H 107.4 . .
C21D S1D S2D 103.7(3) . .
C37D S2D S1D 103.5(4) . .
C1D N1D C5D 121.9(7) . .
C1D N1D H1DA 119.0 . .
C5D N1D H1DA 119.0 . .
C18D N2D C9D 126.9(6) . .
C18D N2D H2DA 116.5 . .
C9D N2D H2DA 116.5 . .
C34D N3D C25D 126.3(7) . .
C34D N3D H3DA 116.9 . .
C25D N3D H3DA 116.9 . .
N1D C1D C2D 120.7(7) . .
N1D C1D C22D 117.9(7) . .
C2D C1D C22D 121.3(7) . .
C1D C2D C3D 119.0(8) . .
C1D C2D H2DB 120.5 . .
C3D C2D H2DB 120.5 . .
C4D C3D C2D 119.6(8) . .
C4D C3D H3DB 120.2 . .
C2D C3D H3DB 120.2 . .
C3D C4D C5D 119.9(8) . .
C3D C4D H4DA 120.0 . .
C5D C4D H4DA 120.0 . .
N1D C5D C4D 118.7(7) . .
N1D C5D C6D 118.3(7) . .
C4D C5D C6D 122.9(7) . .
C7D C6D C5D 170.5(8) . .
C6D C7D C8D 177.0(8) . .
C9D C8D C13D 120.4(7) . .
C9D C8D C7D 121.7(7) . .
C13D C8D C7D 117.8(7) . .
C8D C9D C10D 118.5(7) . .
C8D C9D N2D 119.1(7) . .
C10D C9D N2D 122.4(7) . .
C11D C10D C9D 121.3(8) . .
C11D C10D H10A 119.4 . .
C9D C10D H10A 119.4 . .
C10D C11D C12D 121.4(8) . .
C10D C11D H11A 119.3 . .
C12D C11D H11A 119.3 . .
C13D C12D C11D 118.6(7) . .
C13D C12D C14D 122.1(8) . .
C11D C12D C14D 119.2(7) . .
C12D C13D C8D 119.8(8) . .
C12D C13D H13A 120.1 . .
C8D C13D H13A 120.1 . .
C16D C14D C17D 109.7(8) . .
C16D C14D C12D 108.9(7) . .
C17D C14D C12D 110.8(7) . .
C16D C14D C15D 109.6(8) . .
C17D C14D C15D 107.8(8) . .
C12D C14D C15D 110.0(7) . .
C14D C15D H15A 109.5 . .
C14D C15D H15B 109.5 . .
H15A C15D H15B 109.5 . .
C14D C15D H15C 109.5 . .
H15A C15D H15C 109.5 . .
H15B C15D H15C 109.5 . .
C14D C16D H16A 109.5 . .
C14D C16D H16B 109.5 . .
H16A C16D H16B 109.5 . .
C14D C16D H16C 109.5 . .
H16A C16D H16C 109.5 . .
H16B C16D H16C 109.5 . .
C14D C17D H17A 109.5 . .
C14D C17D H17B 109.5 . .
H17A C17D H17B 109.5 . .
C14D C17D H17C 109.5 . .
H17A C17D H17C 109.5 . .
H17B C17D H17C 109.5 . .
O1D C18D N2D 121.4(7) . .
O1D C18D C19D 121.9(7) . .
N2D C18D C19D 116.7(7) . .
C18D C19D C20D 111.7(6) . .
C18D C19D H19A 109.3 . .
C20D C19D H19A 109.3 . .
C18D C19D H19B 109.3 . .
C20D C19D H19B 109.3 . .
H19A C19D H19B 107.9 . .
C19D C20D C21D 111.0(6) . .
C19D C20D H20A 109.4 . .
C21D C20D H20A 109.4 . .
C19D C20D H20B 109.4 . .
C21D C20D H20B 109.4 . .
H20A C20D H20B 108.0 . .
C20D C21D S1D 111.5(6) . .
C20D C21D H21A 109.3 . .
S1D C21D H21A 109.3 . .
C20D C21D H21B 109.3 . .
S1D C21D H21B 109.3 . .
H21A C21D H21B 108.0 . .
C23D C22D C1D 174.0(9) . .
C22D C23D C24D 177.2(8) . .
C25D C24D C29D 119.4(7) . .
C25D C24D C23D 121.5(7) . .
C29D C24D C23D 119.0(7) . .
C24D C25D C26D 117.2(7) . .
C24D C25D N3D 120.4(7) . .
C26D C25D N3D 122.4(8) . .
C27D C26D C25D 120.4(8) . .
C27D C26D H26A 119.8 . .
C25D C26D H26A 119.8 . .
C26D C27D C28D 123.9(8) . .
C26D C27D H27A 118.0 . .
C28D C27D H27A 118.0 . .
C27D C28D C29D 115.7(8) . .
C27D C28D C30D 119.9(7) . .
C29D C28D C30D 124.2(8) . .
C28D C29D C24D 123.2(8) . .
C28D C29D H29A 118.4 . .
C24D C29D H29A 118.4 . .
C31D C30D C33D 110.8(11) . .
C31D C30D C28D 111.8(9) . .
C33D C30D C28D 111.6(8) . .
C31D C30D C32D 108.4(10) . .
C33D C30D C32D 105.2(10) . .
C28D C30D C32D 108.8(8) . .
C30D C31D H31A 109.5 . .
C30D C31D H31B 109.5 . .
H31A C31D H31B 109.5 . .
C30D C31D H31C 109.5 . .
H31A C31D H31C 109.5 . .
H31B C31D H31C 109.5 . .
C30D C32D H32A 109.5 . .
C30D C32D H32B 109.5 . .
H32A C32D H32B 109.5 . .
C30D C32D H32C 109.5 . .
H32A C32D H32C 109.5 . .
H32B C32D H32C 109.5 . .
C30D C33D H33A 109.5 . .
C30D C33D H33B 109.5 . .
H33A C33D H33B 109.5 . .
C30D C33D H33C 109.5 . .
H33A C33D H33C 109.5 . .
H33B C33D H33C 109.5 . .
O2D C34D N3D 121.7(8) . .
O2D C34D C35D 120.3(8) . .
N3D C34D C35D 117.9(7) . .
C34D C35D C36D 111.0(7) . .
C34D C35D H35A 109.4 . .
C36D C35D H35A 109.4 . .
C34D C35D H35B 109.4 . .
C36D C35D H35B 109.4 . .
H35A C35D H35B 108.0 . .
C37D C36D C35D 114.3(8) . .
C37D C36D H36A 108.7 . .
C35D C36D H36A 108.7 . .
C37D C36D H36B 108.7 . .
C35D C36D H36B 108.7 . .
H36A C36D H36B 107.6 . .
C36D C37D S2D 114.7(6) . .
C36D C37D H37A 108.6 . .
S2D C37D H37A 108.6 . .
C36D C37D H37B 108.6 . .
S2D C37D H37B 108.6 . .
H37A C37D H37B 107.6 . .
Cl2S C1S Cl1S 109.5(6) . .
Cl2S C1S H1SA 109.8 . .
Cl1S C1S H1SA 109.8 . .
Cl2S C1S H1SB 109.8 . .
Cl1S C1S H1SB 109.8 . .
H1SA C1S H1SB 108.2 . .
Cl3S C2S Cl4S 122.8(17) . .
Cl3S C2S H2SA 106.6 . .
Cl4S C2S H2SA 106.6 . .
Cl3S C2S H2SB 106.6 . .
Cl4S C2S H2SB 106.6 . .
H2SA C2S H2SB 106.6 . .
Cl6A C3S Cl5A 119.2(19) . .
Cl6A C3S H3SA 107.5 . .
Cl5A C3S H3SA 107.5 . .
Cl6A C3S H3SB 107.5 . .
Cl5A C3S H3SB 107.5 . .
H3SA C3S H3SB 107.0 . .
Cl7S C4S Cl8S 116.2(8) . .
Cl7S C4S H4SA 108.2 . .
Cl8S C4S H4SA 108.2 . .
Cl7S C4S H4SB 108.2 . .
Cl8S C4S H4SB 108.2 . .
H4SA C4S H4SB 107.4 . .

loop_
_geom_bond_atom_site_label_1
_geom_bond_atom_site_label_2
_geom_bond_distance
_geom_bond_site_symmetry_2
S1A C21A 1.830(12) .
S1A S2A 2.030(4) .
S2A C37A 1.807(9) .
O1A C18A 1.226(10) .
O2A C34A 1.241(9) .
N1A C5A 1.318(9) .
N1A C1A 1.394(9) .
N1A H1AA 0.8800 .
N2A C18A 1.343(11) .
N2A C9A 1.397(10) .
N2A H2AB 0.8800 .
N3A C34A 1.316(10) .
N3A C25A 1.431(10) .
N3A H3AA 0.8800 .
C1A C2A 1.367(11) .
C1A C22A 1.409(13) .
C2A C3A 1.378(12) .
C2A H2AA 0.9500 .
C3A C4A 1.373(12) .
C3A H3AB 0.9500 .
C4A C5A 1.372(11) .
C4A H4AA 0.9500 .
C5A C6A 1.447(13) .
C6A C7A 1.187(11) .
C7A C8A 1.418(13) .
C8A C13A 1.379(11) .
C8A C9A 1.405(11) .
C9A C10A 1.407(12) .
C10A C11A 1.341(13) .
C10A H10B 0.9500 .
C11A C12A 1.410(12) .
C11A H11B 0.9500 .
C12A C13A 1.377(11) .
C12A C14A 1.514(12) .
C13A H13B 0.9500 .
C14A C15A 1.521(15) .
C14A C16A 1.530(16) .
C14A C17A 1.538(12) .
C15A H15D 0.9800 .
C15A H15E 0.9800 .
C15A H15F 0.9800 .
C16A H16D 0.9800 .
C16A H16E 0.9800 .
C16A H16F 0.9800 .
C17A H17D 0.9800 .
C17A H17E 0.9800 .
C17A H17F 0.9800 .
C18A C19A 1.512(12) .
C19A C20A 1.518(12) .
C19A H19C 0.9900 .
C19A H19D 0.9900 .
C20A C21A 1.481(16) .
C20A H20C 0.9900 .
C20A H20D 0.9900 .
C21A H21C 0.9900 .
C21A H21D 0.9900 .
C22A C23A 1.189(11) .
C23A C24A 1.441(13) .
C24A C25A 1.371(11) .
C24A C29A 1.430(11) .
C25A C26A 1.404(11) .
C26A C27A 1.351(11) .
C26A H26B 0.9500 .
C27A C28A 1.388(11) .
C27A H27B 0.9500 .
C28A C29A 1.354(10) .
C28A C30A 1.573(11) .
C29A H29B 0.9500 .
C30A C33A 1.505(12) .
C30A C31A 1.516(12) .
C30A C32A 1.551(12) .
C31A H31D 0.9800 .
C31A H31E 0.9800 .
C31A H31F 0.9800 .
C32A H32D 0.9800 .
C32A H32E 0.9800 .
C32A H32F 0.9800 .
C33A H33D 0.9800 .
C33A H33E 0.9800 .
C33A H33F 0.9800 .
C34A C35A 1.536(11) .
C35A C36A 1.518(12) .
C35A H35C 0.9900 .
C35A H35D 0.9900 .
C36A C37A 1.504(11) .
C36A H36C 0.9900 .
C36A H36D 0.9900 .
C37A H37C 0.9900 .
C37A H37D 0.9900 .
S1B C21B 1.838(9) .
S1B S2B 2.039(4) .
S2B C37B 1.824(9) .
O1B C18B 1.203(10) .
O2B C34B 1.219(10) .
N1B C1B 1.319(10) .
N1B C5B 1.389(10) .
N1B H1BA 0.8800 .
N2B C18B 1.326(12) .
N2B C9B 1.435(11) .
N2B H2BA 0.8800 .
N3B C34B 1.372(10) .
N3B C25B 1.401(10) .
N3B H3BA 0.8800 .
C1B C2B 1.403(12) .
C1B C22B 1.414(13) .
C2B C3B 1.387(13) .
C2B H2BB 0.9500 .
C3B C4B 1.373(13) .
C3B H3BB 0.9500 .
C4B C5B 1.390(12) .
C4B H4BA 0.9500 .
C5B C6B 1.379(14) .
C6B C7B 1.182(13) .
C7B C8B 1.437(14) .
C8B C13B 1.402(12) .
C8B C9B 1.434(13) .
C9B C10B 1.393(13) .
C10B C11B 1.402(12) .
C10B H10C 0.9500 .
C11B C12B 1.395(13) .
C11B H11C 0.9500 .
C12B C13B 1.339(12) .
C12B C14B 1.563(12) .
C13B H13C 0.9500 .
C14B C15B 1.447(13) .
C14B C17B 1.539(15) .
C14B C16B 1.539(15) .
C15B H15G 0.9800 .
C15B H15H 0.9800 .
C15B H15I 0.9800 .
C16B H16G 0.9800 .
C16B H16H 0.9800 .
C16B H16I 0.9800 .
C17B H17G 0.9800 .
C17B H17H 0.9800 .
C17B H17I 0.9800 .
C18B C19B 1.566(12) .
C19B C20B 1.523(13) .
C19B H19E 0.9900 .
C19B H19F 0.9900 .
C20B C21B 1.468(14) .
C20B H20E 0.9900 .
C20B H20F 0.9900 .
C21B H21E 0.9900 .
C21B H21F 0.9900 .
C22B C23B 1.199(12) .
C23B C24B 1.434(14) .
C24B C29B 1.402(12) .
C24B C25B 1.427(11) .
C25B C26B 1.368(12) .
C26B C27B 1.367(13) .
C26B H26C 0.9500 .
C27B C28B 1.419(13) .
C27B H27C 0.9500 .
C28B C29B 1.360(12) .
C28B C30B 1.511(12) .
C29B H29C 0.9500 .
C30B C33B 1.480(16) .
C30B C32B 1.509(15) .
C30B C31B 1.541(15) .
C31B H31G 0.9800 .
C31B H31H 0.9800 .
C31B H31I 0.9800 .
C32B H32G 0.9800 .
C32B H32H 0.9800 .
C32B H32I 0.9800 .
C33B H33G 0.9800 .
C33B H33H 0.9800 .
C33B H33I 0.9800 .
C34B C35B 1.470(12) .
C35B C36B 1.517(12) .
C35B H35E 0.9900 .
C35B H35F 0.9900 .
C36B C37B 1.519(12) .
C36B H36E 0.9900 .
C36B H36F 0.9900 .
C37B H37E 0.9900 .
C37B H37F 0.9900 .
S1C C21C 1.825(9) .
S1C S2C 2.033(4) .
S2C C37C 1.824(9) .
O1C C18C 1.209(11) .
O2C C34C 1.246(10) .
N1C C1C 1.314(11) .
N1C C5C 1.362(11) .
N1C H1CA 0.8800 .
N2C C18C 1.353(12) .
N2C C9C 1.431(11) .
N2C H2CB 0.8800 .
N3C C34C 1.351(10) .
N3C C25C 1.378(10) .
N3C H3CA 0.8800 .
C1C C2C 1.406(13) .
C1C C22C 1.432(14) .
C2C C3C 1.411(14) .
C2C H2CA 0.9500 .
C3C C4C 1.342(14) .
C3C H3CB 0.9500 .
C4C C5C 1.378(13) .
C4C H4CA 0.9500 .
C5C C6C 1.441(17) .
C6C C7C 1.185(15) .
C7C C8C 1.421(16) .
C8C C9C 1.363(13) .
C8C C13C 1.442(13) .
C9C C10C 1.360(14) .
C10C C11C 1.347(14) .
C10C H10D 0.9500 .
C11C C12C 1.345(16) .
C11C H11D 0.9500 .
C12C C13C 1.441(17) .
C12C C14C 1.554(14) .
C13C H13D 0.9500 .
C14C C15C 1.377(19) .
C14C C16C 1.440(16) .
C14C C17C 1.59(2) .
C15C H15J 0.9800 .
C15C H15K 0.9800 .
C15C H15L 0.9800 .
C16C H16J 0.9800 .
C16C H16K 0.9800 .
C16C H16L 0.9800 .
C17C H17J 0.9800 .
C17C H17K 0.9800 .
C17C H17L 0.9800 .
C18C C19C 1.521(12) .
C19C C20C 1.521(12) .
C19C H19G 0.9900 .
C19C H19H 0.9900 .
C20C C21C 1.498(12) .
C20C H20G 0.9900 .
C20C H20H 0.9900 .
C21C H21G 0.9900 .
C21C H21H 0.9900 .
C22C C23C 1.220(13) .
C23C C24C 1.423(14) .
C24C C29C 1.385(12) .
C24C C25C 1.440(11) .
C25C C26C 1.398(12) .
C26C C27C 1.385(13) .
C26C H26D 0.9500 .
C27C C28C 1.380(13) .
C27C H27D 0.9500 .
C28C C29C 1.399(13) .
C28C C30C 1.525(14) .
C29C H29D 0.9500 .
C30C C33' 1.33(5) .
C30C C32C 1.47(2) .
C30C C31' 1.51(4) .
C30C C32' 1.49(4) .
C30C C33C 1.56(2) .
C30C C31C 1.63(3) .
C31C H31J 0.9800 .
C31C H31K 0.9800 .
C31C H31L 0.9800 .
C32C H32J 0.9800 .
C32C H32K 0.9800 .
C32C H32L 0.9800 .
C33C H33J 0.9800 .
C33C H33K 0.9800 .
C33C H33L 0.9800 .
C31' H31M 0.9800 .
C31' H31N 0.9800 .
C31' H31O 0.9800 .
C32' H32M 0.9800 .
C32' H32N 0.9800 .
C32' H32O 0.9800 .
C33' H33M 0.9800 .
C33' H33N 0.9800 .
C33' H33O 0.9800 .
C34C C35C 1.486(11) .
C35C C36C 1.512(11) .
C35C H35G 0.9900 .
C35C H35H 0.9900 .
C36C C37C 1.511(11) .
C36C H36G 0.9900 .
C36C H36H 0.9900 .
C37C H37G 0.9900 .
C37C H37H 0.9900 .
S1D C21D 1.822(8) .
S1D S2D 2.035(3) .
S2D C37D 1.842(9) .
O1D C18D 1.234(9) .
O2D C34D 1.227(11) .
N1D C1D 1.339(10) .
N1D C5D 1.357(10) .
N1D H1DA 0.8800 .
N2D C18D 1.357(10) .
N2D C9D 1.411(10) .
N2D H2DA 0.8800 .
N3D C34D 1.347(11) .
N3D C25D 1.419(10) .
N3D H3DA 0.8800 .
C1D C2D 1.355(11) .
C1D C22D 1.446(13) .
C2D C3D 1.392(12) .
C2D H2DB 0.9500 .
C3D C4D 1.375(12) .
C3D H3DB 0.9500 .
C4D C5D 1.378(11) .
C4D H4DA 0.9500 .
C5D C6D 1.392(13) .
C6D C7D 1.198(12) .
C7D C8D 1.450(13) .
C8D C9D 1.375(11) .
C8D C13D 1.430(11) .
C9D C10D 1.386(11) .
C10D C11D 1.359(12) .
C10D H10A 0.9500 .
C11D C12D 1.397(12) .
C11D H11A 0.9500 .
C12D C13D 1.366(11) .
C12D C14D 1.542(11) .
C13D H13A 0.9500 .
C14D C16D 1.524(12) .
C14D C17D 1.529(13) .
C14D C15D 1.543(14) .
C15D H15A 0.9800 .
C15D H15B 0.9800 .
C15D H15C 0.9800 .
C16D H16A 0.9800 .
C16D H16B 0.9800 .
C16D H16C 0.9800 .
C17D H17A 0.9800 .
C17D H17B 0.9800 .
C17D H17C 0.9800 .
C18D C19D 1.495(11) .
C19D C20D 1.495(11) .
C19D H19A 0.9900 .
C19D H19B 0.9900 .
C20D C21D 1.551(11) .
C20D H20A 0.9900 .
C20D H20B 0.9900 .
C21D H21A 0.9900 .
C21D H21B 0.9900 .
C22D C23D 1.194(11) .
C23D C24D 1.436(12) .
C24D C25D 1.394(11) .
C24D C29D 1.403(11) .
C25D C26D 1.397(12) .
C26D C27D 1.367(13) .
C26D H26A 0.9500 .
C27D C28D 1.363(12) .
C27D H27A 0.9500 .
C28D C29D 1.367(11) .
C28D C30D 1.529(12) .
C29D H29A 0.9500 .
C30D C31D 1.459(16) .
C30D C33D 1.486(16) .
C30D C32D 1.562(14) .
C31D H31A 0.9800 .
C31D H31B 0.9800 .
C31D H31C 0.9800 .
C32D H32A 0.9800 .
C32D H32B 0.9800 .
C32D H32C 0.9800 .
C33D H33A 0.9800 .
C33D H33B 0.9800 .
C33D H33C 0.9800 .
C34D C35D 1.487(12) .
C35D C36D 1.511(12) .
C35D H35A 0.9900 .
C35D H35B 0.9900 .
C36D C37D 1.494(13) .
C36D H36A 0.9900 .
C36D H36B 0.9900 .
C37D H37A 0.9900 .
C37D H37B 0.9900 .
C1S Cl2S 1.751(10) .
C1S Cl1S 1.782(10) .
C1S H1SA 0.9900 .
C1S H1SB 0.9900 .
C2S Cl3S 1.606(16) .
C2S Cl4S 1.700(18) .
C2S H2SA 0.9900 .
C2S H2SB 0.9900 .
C3S Cl6A 1.425(18) .
C3S Cl5A 1.71(3) .
C3S H3SA 0.9900 .
C3S H3SB 0.9900 .
C4S Cl7S 1.703(13) .
C4S Cl8S 1.749(12) .
C4S H4SA 0.9900 .
C4S H4SB 0.9900 .

loop_
_geom_hbond_atom_site_label_D
_geom_hbond_atom_site_label_H
_geom_hbond_atom_site_label_A
_geom_hbond_distance_DH
_geom_hbond_distance_HA
_geom_hbond_distance_DA
_geom_hbond_angle_DHA
_geom_hbond_site_symmetry_A
N1A H1AA Cl1A 0.88 2.04 2.903(6) 168.7 .
N2A H2AB Cl1A 0.88 2.71 3.551(6) 160.7 .
N3A H3AA Cl1B 0.88 2.44 3.211(6) 145.8 .
N1B H1BA Cl1B 0.88 2.07 2.953(7) 177.5 .
N2B H2BA Cl1B 0.88 2.48 3.341(8) 166.3 .
N3B H3BA Cl1B 0.88 2.67 3.520(6) 161.7 .
N1C H1CA Cl1C 0.88 2.04 2.918(7) 178.7 .
N2C H2CB Cl1C 0.88 2.48 3.335(7) 164.5 .
N3C H3CA Cl1C 0.88 2.75 3.581(7) 158.2 .
N1D H1DA Cl1D 0.88 2.02 2.892(7) 171.3 .
N2D H2DA Cl1C 0.88 2.49 3.190(6) 136.9 2_655
N3D H3DA Cl1D 0.88 2.91 3.702(7) 151.0 .

loop_
_geom_torsion_atom_site_label_1
_geom_torsion_atom_site_label_2
_geom_torsion_atom_site_label_3
_geom_torsion_atom_site_label_4
_geom_torsion
_geom_torsion_site_symmetry_1
_geom_torsion_site_symmetry_2
_geom_torsion_site_symmetry_3
_geom_torsion_site_symmetry_4
C21A S1A S2A C37A 94.6(4) . . . .
C5A N1A C1A C2A 1.0(10) . . . .
C5A N1A C1A C22A -176.4(6) . . . .
N1A C1A C2A C3A 1.0(11) . . . .
C22A C1A C2A C3A 178.2(7) . . . .
C1A C2A C3A C4A -2.2(12) . . . .
C2A C3A C4A C5A 1.5(12) . . . .
C1A N1A C5A C4A -1.7(10) . . . .
C1A N1A C5A C6A 177.5(6) . . . .
C3A C4A C5A N1A 0.5(11) . . . .
C3A C4A C5A C6A -178.7(7) . . . .
N1A C5A C6A C7A -142(8) . . . .
C4A C5A C6A C7A 37(8) . . . .
C5A C6A C7A C8A -2(16) . . . .
C6A C7A C8A C13A -23(10) . . . .
C6A C7A C8A C9A 158(9) . . . .
C18A N2A C9A C10A -13.6(12) . . . .
C18A N2A C9A C8A 167.5(8) . . . .
C13A C8A C9A N2A 178.0(7) . . . .
C7A C8A C9A N2A -3.3(11) . . . .
C13A C8A C9A C10A -1.0(11) . . . .
C7A C8A C9A C10A 177.7(7) . . . .
N2A C9A C10A C11A -179.9(8) . . . .
C8A C9A C10A C11A -0.9(12) . . . .
C9A C10A C11A C12A 3.2(14) . . . .
C10A C11A C12A C13A -3.3(13) . . . .
C10A C11A C12A C14A -176.8(9) . . . .
C11A C12A C13A C8A 1.4(12) . . . .
C14A C12A C13A C8A 174.8(8) . . . .
C9A C8A C13A C12A 0.7(12) . . . .
C7A C8A C13A C12A -178.1(7) . . . .
C13A C12A C14A C15A 31.6(12) . . . .
C11A C12A C14A C15A -155.4(9) . . . .
C13A C12A C14A C16A -90.6(10) . . . .
C11A C12A C14A C16A 82.4(11) . . . .
C13A C12A C14A C17A 150.4(8) . . . .
C11A C12A C14A C17A -36.7(12) . . . .
C9A N2A C18A O1A -9.8(14) . . . .
C9A N2A C18A C19A 167.1(8) . . . .
O1A C18A C19A C20A -15.2(13) . . . .
N2A C18A C19A C20A 167.8(8) . . . .
C18A C19A C20A C21A -77.3(10) . . . .
C19A C20A C21A S1A -67.2(10) . . . .
S2A S1A C21A C20A -57.6(9) . . . .
C2A C1A C22A C23A -14(6) . . . .
N1A C1A C22A C23A 163(6) . . . .
C1A C22A C23A C24A -44(26) . . . .
C22A C23A C24A C25A -121(22) . . . .
C22A C23A C24A C29A 58(23) . . . .
C29A C24A C25A C26A 0.7(10) . . . .
C23A C24A C25A C26A 179.5(7) . . . .
C29A C24A C25A N3A -176.5(6) . . . .
C23A C24A C25A N3A 2.3(10) . . . .
C34A N3A C25A C24A -141.7(8) . . . .
C34A N3A C25A C26A 41.2(11) . . . .
C24A C25A C26A C27A -0.8(11) . . . .
N3A C25A C26A C27A 176.3(7) . . . .
C25A C26A C27A C28A 0.7(12) . . . .
C26A C27A C28A C29A -0.5(11) . . . .
C26A C27A C28A C30A -177.6(7) . . . .
C27A C28A C29A C24A 0.4(10) . . . .
C30A C28A C29A C24A 177.5(6) . . . .
C25A C24A C29A C28A -0.5(10) . . . .
C23A C24A C29A C28A -179.4(6) . . . .
C29A C28A C30A C33A 10.8(10) . . . .
C27A C28A C30A C33A -172.3(7) . . . .
C29A C28A C30A C31A 133.0(8) . . . .
C27A C28A C30A C31A -50.0(9) . . . .
C29A C28A C30A C32A -108.3(8) . . . .
C27A C28A C30A C32A 68.6(9) . . . .
C25A N3A C34A O2A 4.8(13) . . . .
C25A N3A C34A C35A -174.9(7) . . . .
O2A C34A C35A C36A 46.1(11) . . . .
N3A C34A C35A C36A -134.3(8) . . . .
C34A C35A C36A C37A -169.0(8) . . . .
C35A C36A C37A S2A -178.9(6) . . . .
S1A S2A C37A C36A 79.0(7) . . . .
C21B S1B S2B C37B 89.9(4) . . . .
C5B N1B C1B C2B 1.2(11) . . . .
C5B N1B C1B C22B 179.7(6) . . . .
N1B C1B C2B C3B -1.4(12) . . . .
C22B C1B C2B C3B -179.9(7) . . . .
C1B C2B C3B C4B 1.2(12) . . . .
C2B C3B C4B C5B -0.8(12) . . . .
C1B N1B C5B C6B 178.0(7) . . . .
C1B N1B C5B C4B -0.7(10) . . . .
C3B C4B C5B C6B -178.0(8) . . . .
C3B C4B C5B N1B 0.5(11) . . . .
N1B C5B C6B C7B -11(15) . . . .
C4B C5B C6B C7B 168(14) . . . .
C5B C6B C7B C8B 135(22) . . . .
C6B C7B C8B C13B 33(24) . . . .
C6B C7B C8B C9B -146(24) . . . .
C18B N2B C9B C10B 41.0(11) . . . .
C18B N2B C9B C8B -137.4(8) . . . .
C13B C8B C9B C10B -2.6(11) . . . .
C7B C8B C9B C10B 176.9(7) . . . .
C13B C8B C9B N2B 175.8(7) . . . .
C7B C8B C9B N2B -4.6(11) . . . .
N2B C9B C10B C11B -176.3(7) . . . .
C8B C9B C10B C11B 2.1(12) . . . .
C9B C10B C11B C12B 1.5(12) . . . .
C10B C11B C12B C13B -4.4(12) . . . .
C10B C11B C12B C14B 177.0(8) . . . .
C11B C12B C13B C8B 3.9(12) . . . .
C14B C12B C13B C8B -177.7(7) . . . .
C9B C8B C13B C12B -0.4(12) . . . .
C7B C8B C13B C12B -180.0(8) . . . .
C13B C12B C14B C15B -109.3(11) . . . .
C11B C12B C14B C15B 69.1(11) . . . .
C13B C12B C14B C17B 128.2(9) . . . .
C11B C12B C14B C17B -53.4(11) . . . .
C13B C12B C14B C16B 10.5(12) . . . .
C11B C12B C14B C16B -171.1(8) . . . .
C9B N2B C18B O1B -2.4(14) . . . .
C9B N2B C18B C19B 175.8(7) . . . .
O1B C18B C19B C20B 24.0(12) . . . .
N2B C18B C19B C20B -154.4(8) . . . .
C18B C19B C20B C21B -76.8(10) . . . .
C19B C20B C21B S1B -57.7(10) . . . .
S2B S1B C21B C20B -66.2(7) . . . .
N1B C1B C22B C23B 24(24) . . . .
C2B C1B C22B C23B -157(23) . . . .
C1B C22B C23B C24B 173(100) . . . .
C22B C23B C24B C29B -6(6) . . . .
C22B C23B C24B C25B 170(6) . . . .
C34B N3B C25B C26B -22.0(12) . . . .
C34B N3B C25B C24B 157.9(7) . . . .
C29B C24B C25B C26B 0.7(11) . . . .
C23B C24B C25B C26B -175.8(8) . . . .
C29B C24B C25B N3B -179.2(7) . . . .
C23B C24B C25B N3B 4.3(11) . . . .
N3B C25B C26B C27B 179.6(8) . . . .
C24B C25B C26B C27B -0.3(13) . . . .
C25B C26B C27B C28B -1.7(15) . . . .
C26B C27B C28B C29B 3.1(13) . . . .
C26B C27B C28B C30B -173.9(9) . . . .
C27B C28B C29B C24B -2.7(11) . . . .
C30B C28B C29B C24B 174.4(7) . . . .
C25B C24B C29B C28B 0.9(11) . . . .
C23B C24B C29B C28B 177.5(7) . . . .
C29B C28B C30B C33B 179.9(9) . . . .
C27B C28B C30B C33B -3.2(12) . . . .
C29B C28B C30B C32B 59.3(11) . . . .
C27B C28B C30B C32B -123.9(10) . . . .
C29B C28B C30B C31B -59.9(11) . . . .
C27B C28B C30B C31B 116.9(10) . . . .
C25B N3B C34B O2B -8.0(12) . . . .
C25B N3B C34B C35B 173.4(7) . . . .
O2B C34B C35B C36B -24.7(12) . . . .
N3B C34B C35B C36B 153.9(7) . . . .
C34B C35B C36B C37B -68.7(10) . . . .
C35B C36B C37B S2B -159.8(6) . . . .
S1B S2B C37B C36B 61.2(7) . . . .
C21C S1C S2C C37C 90.4(4) . . . .
C5C N1C C1C C2C 0.6(11) . . . .
C5C N1C C1C C22C -179.2(7) . . . .
N1C C1C C2C C3C 1.5(11) . . . .
C22C C1C C2C C3C -178.7(7) . . . .
C1C C2C C3C C4C -1.7(12) . . . .
C2C C3C C4C C5C -0.2(13) . . . .
C1C N1C C5C C4C -2.6(11) . . . .
C1C N1C C5C C6C 177.2(7) . . . .
C3C C4C C5C N1C 2.3(12) . . . .
C3C C4C C5C C6C -177.5(8) . . . .
N1C C5C C6C C7C 31(15) . . . .
C4C C5C C6C C7C -149(14) . . . .
C5C C6C C7C C8C -50(65) . . . .
C6C C7C C8C C9C -4(57) . . . .
C6C C7C C8C C13C 173(100) . . . .
C7C C8C C9C C10C 178.3(8) . . . .
C13C C8C C9C C10C 1.4(12) . . . .
C7C C8C C9C N2C -5.9(12) . . . .
C13C C8C C9C N2C 177.3(7) . . . .
C18C N2C C9C C10C 35.4(12) . . . .
C18C N2C C9C C8C -140.3(9) . . . .
C8C C9C C10C C11C -3.5(13) . . . .
N2C C9C C10C C11C -179.3(8) . . . .
C9C C10C C11C C12C 5.2(15) . . . .
C10C C11C C12C C13C -4.5(14) . . . .
C10C C11C C12C C14C 173.8(9) . . . .
C9C C8C C13C C12C -1.0(12) . . . .
C7C C8C C13C C12C -177.9(8) . . . .
C11C C12C C13C C8C 2.5(13) . . . .
C14C C12C C13C C8C -176.0(8) . . . .
C11C C12C C14C C15C 131.3(17) . . . .
C13C C12C C14C C15C -50.4(18) . . . .
C11C C12C C14C C16C -95.9(15) . . . .
C13C C12C C14C C16C 82.4(14) . . . .
C11C C12C C14C C17C 15.9(15) . . . .
C13C C12C C14C C17C -165.8(10) . . . .
C9C N2C C18C O1C -1.9(13) . . . .
C9C N2C C18C C19C 178.9(7) . . . .
O1C C18C C19C C20C 27.8(11) . . . .
N2C C18C C19C C20C -153.0(7) . . . .
C18C C19C C20C C21C -78.4(9) . . . .
C19C C20C C21C S1C -56.5(10) . . . .
S2C S1C C21C C20C -62.7(7) . . . .
N1C C1C C22C C23C -72(87) . . . .
C2C C1C C22C C23C 109(87) . . . .
C1C C22C C23C C24C -82(89) . . . .
C22C C23C C24C C29C -19(8) . . . .
C22C C23C C24C C25C 159(8) . . . .
C34C N3C C25C C26C -22.3(11) . . . .
C34C N3C C25C C24C 156.0(7) . . . .
C29C C24C C25C N3C -178.3(7) . . . .
C23C C24C C25C N3C 4.3(11) . . . .
C29C C24C C25C C26C 0.1(11) . . . .
C23C C24C C25C C26C -177.4(7) . . . .
N3C C25C C26C C27C 178.0(7) . . . .
C24C C25C C26C C27C -0.4(11) . . . .
C25C C26C C27C C28C -2.2(13) . . . .
C26C C27C C28C C29C 4.9(13) . . . .
C26C C27C C28C C30C -176.0(9) . . . .
C23C C24C C29C C28C -179.7(7) . . . .
C25C C24C C29C C28C 2.7(11) . . . .
C27C C28C C29C C24C -5.1(12) . . . .
C30C C28C C29C C24C 175.8(8) . . . .
C27C C28C C30C C33' 34(5) . . . .
C29C C28C C30C C33' -146(5) . . . .
C27C C28C C30C C32C 112.8(18) . . . .
C29C C28C C30C C32C -68.1(19) . . . .
C27C C28C C30C C31' 179(3) . . . .
C29C C28C C30C C31' -2(3) . . . .
C27C C28C C30C C32' -76(3) . . . .
C29C C28C C30C C32' 103(3) . . . .
C27C C28C C30C C33C -120.3(14) . . . .
C29C C28C C30C C33C 58.8(15) . . . .
C27C C28C C30C C31C -7.9(14) . . . .
C29C C28C C30C C31C 171.2(10) . . . .
C25C N3C C34C O2C -8.7(12) . . . .
C25C N3C C34C C35C 171.6(7) . . . .
O2C C34C C35C C36C -28.1(10) . . . .
N3C C34C C35C C36C 151.6(7) . . . .
C34C C35C C36C C37C -65.4(9) . . . .
C35C C36C C37C S2C -168.2(6) . . . .
S1C S2C C37C C36C 64.1(6) . . . .
C21D S1D S2D C37D 95.3(4) . . . .
C5D N1D C1D C2D -3.6(11) . . . .
C5D N1D C1D C22D 176.5(6) . . . .
N1D C1D C2D C3D 1.3(12) . . . .
C22D C1D C2D C3D -178.8(8) . . . .
C1D C2D C3D C4D 0.6(13) . . . .
C2D C3D C4D C5D -0.3(12) . . . .
C1D N1D C5D C4D 3.9(10) . . . .
C1D N1D C5D C6D -179.2(6) . . . .
C3D C4D C5D N1D -1.9(11) . . . .
C3D C4D C5D C6D -178.7(7) . . . .
N1D C5D C6D C7D 155(5) . . . .
C4D C5D C6D C7D -29(5) . . . .
C5D C6D C7D C8D 25(19) . . . .
C6D C7D C8D C9D -179(100) . . . .
C6D C7D C8D C13D -2(15) . . . .
C13D C8D C9D C10D 1.1(10) . . . .
C7D C8D C9D C10D 177.6(7) . . . .
C13D C8D C9D N2D -175.6(6) . . . .
C7D C8D C9D N2D 0.9(10) . . . .
C18D N2D C9D C8D -145.6(7) . . . .
C18D N2D C9D C10D 37.8(11) . . . .
C8D C9D C10D C11D -0.7(11) . . . .
N2D C9D C10D C11D 175.9(7) . . . .
C9D C10D C11D C12D 0.7(12) . . . .
C10D C11D C12D C13D -1.2(11) . . . .
C10D C11D C12D C14D -177.0(7) . . . .
C11D C12D C13D C8D 1.6(10) . . . .
C14D C12D C13D C8D 177.3(7) . . . .
C9D C8D C13D C12D -1.7(10) . . . .
C7D C8D C13D C12D -178.3(6) . . . .
C13D C12D C14D C16D -104.7(9) . . . .
C11D C12D C14D C16D 70.9(10) . . . .
C13D C12D C14D C17D 134.5(8) . . . .
C11D C12D C14D C17D -49.9(10) . . . .
C13D C12D C14D C15D 15.4(10) . . . .
C11D C12D C14D C15D -169.0(7) . . . .
C9D N2D C18D O1D 6.6(12) . . . .
C9D N2D C18D C19D -174.6(7) . . . .
O1D C18D C19D C20D 55.0(11) . . . .
N2D C18D C19D C20D -123.9(8) . . . .
C18D C19D C20D C21D -169.2(7) . . . .
C19D C20D C21D S1D -179.6(6) . . . .
S2D S1D C21D C20D 75.6(6) . . . .
N1D C1D C22D C23D -160(8) . . . .
C2D C1D C22D C23D 20(8) . . . .
C1D C22D C23D C24D -41(21) . . . .
C22D C23D C24D C25D -144(16) . . . .
C22D C23D C24D C29D 33(16) . . . .
C29D C24D C25D C26D -4.5(11) . . . .
C23D C24D C25D C26D 172.9(7) . . . .
C29D C24D C25D N3D 176.3(7) . . . .
C23D C24D C25D N3D -6.3(11) . . . .
C34D N3D C25D C24D -157.6(8) . . . .
C34D N3D C25D C26D 23.2(12) . . . .
C24D C25D C26D C27D 3.0(12) . . . .
N3D C25D C26D C27D -177.8(8) . . . .
C25D C26D C27D C28D 1.5(14) . . . .
C26D C27D C28D C29D -4.3(14) . . . .
C26D C27D C28D C30D -179.2(9) . . . .
C27D C28D C29D C24D 2.7(12) . . . .
C30D C28D C29D C24D 177.3(8) . . . .
C25D C24D C29D C28D 1.7(12) . . . .
C23D C24D C29D C28D -175.8(7) . . . .
C27D C28D C30D C31D 62.0(13) . . . .
C29D C28D C30D C31D -112.4(12) . . . .
C27D C28D C30D C33D -173.4(11) . . . .
C29D C28D C30D C33D 12.2(14) . . . .
C27D C28D C30D C32D -57.7(12) . . . .
C29D C28D C30D C32D 127.9(10) . . . .
C25D N3D C34D O2D -0.3(14) . . . .
C25D N3D C34D C35D 175.9(7) . . . .
O2D C34D C35D C36D -55.8(12) . . . .
N3D C34D C35D C36D 127.9(8) . . . .
C34D C35D C36D C37D -78.9(9) . . . .
C35D C36D C37D S2D -73.6(9) . . . .
S1D S2D C37D C36D -53.6(7) . . . .
